data_7133329
loop_
_publ_author_name
'Katzer, Nicholas J.'
'Kaur, Mandeep'
'Sen, Asmita'
'Nimaiyar, Rupal'
'Autschbach, Jochen'
'Arnold, Polly L.'
'Hintermair, Ulrich'

_publ_section_title
;
 Tetraphenylpentalenide organolanthanide complexes.
;
_journal_issue 72
_journal_name_full 'Chemical communications (Cambridge, England)'
_journal_page_first 9749
_journal_page_last 9752
_journal_paper_doi 10.1039/d4cc02570a
_journal_volume 60
_journal_year 2024
_chemical_formula_moiety '2(C64 H44 Y), C24 H48 Mg O6, 6(C4 H8 O)'
_chemical_formula_sum 'C176 H184 Mg O12 Y2'
_chemical_formula_weight 2693.35
_space_group_crystal_system monoclinic
_space_group_IT_number 14
_space_group_name_Hall '-P 2yn'
_space_group_name_H-M_alt 'P 1 21/n 1'
_atom_sites_solution_hydrogens geom
_atom_sites_solution_primary dual
_audit_creation_method SHELXL-2018/3
_audit_update_record
;
2024-05-23 deposited with the CCDC.	2024-07-09 downloaded from the CCDC.
;
_cell_angle_alpha 90
_cell_angle_beta 92.9279(4)
_cell_angle_gamma 90
_cell_formula_units_Z 2
_cell_length_a 17.52153(8)
_cell_length_b 19.2375(8)
_cell_length_c 21.05544(8)
_cell_measurement_reflns_used 77209
_cell_measurement_temperature 150(2)
_cell_measurement_theta_max 72.8140
_cell_measurement_theta_min 4.0790
_cell_volume 7087.9(3)
_computing_cell_refinement 'CrysAlisPro 1.171.42.49 (Rigaku OD, 2022)'
_computing_data_collection 'CrysAlisPro 1.171.42.49 (Rigaku OD, 2022)'
_computing_data_reduction 'CrysAlisPro 1.171.42.49 (Rigaku OD, 2022)'
_computing_molecular_graphics 'ORTEP3 for Windows - Farrugia, L. J. J. Appl. Crystallogr. 1997, 30, 565'
_computing_publication_material
;
 'WinGX publication routines, Farrugia, 
 L. J., J. Appl. Crystallogr., 1999, 32, 837-838
;
_computing_structure_refinement
;
 SHELXL-2018/3 (Sheldrick, 2018)
 Sheldrick GM (2008) Acta Crystallogr A64:112--122 and 
 C. B. H\"ubschle, G. M. Sheldrick and B. Dittrich
 ShelXle: a Qt graphical user interface for SHELXL
 J. Appl. Cryst., 44, (2011) 1281-1284.
;
_computing_structure_solution 'SHELXT 2014/5 (Sheldrick, 2014)'
_diffrn_ambient_environment N~2~
_diffrn_ambient_temperature 150.01(10)
_diffrn_detector 'CCD plate'
_diffrn_detector_area_resol_mean 8.1150
_diffrn_detector_type EosS2
_diffrn_measured_fraction_theta_full 1.000
_diffrn_measured_fraction_theta_max 0.998
_diffrn_measurement_device 'four-circle diffractometer'
_diffrn_measurement_device_type 'SuperNova, Dual, Cu at home/near, EosS2'
_diffrn_measurement_method '\w scans'
_diffrn_radiation_monochromator mirror
_diffrn_radiation_probe x-ray
_diffrn_radiation_type 'Cu K\a'
_diffrn_radiation_wavelength 1.54184
_diffrn_reflns_av_R_equivalents 0.0420
_diffrn_reflns_av_unetI/netI 0.0173
_diffrn_reflns_Laue_measured_fraction_full 1.000
_diffrn_reflns_Laue_measured_fraction_max 0.998
_diffrn_reflns_limit_h_max 21
_diffrn_reflns_limit_h_min -21
_diffrn_reflns_limit_k_max 23
_diffrn_reflns_limit_k_min -21
_diffrn_reflns_limit_l_max 26
_diffrn_reflns_limit_l_min -26
_diffrn_reflns_number 166010
_diffrn_reflns_point_group_measured_fraction_full 1.000
_diffrn_reflns_point_group_measured_fraction_max 0.998
_diffrn_reflns_theta_full 67.684
_diffrn_reflns_theta_max 72.896
_diffrn_reflns_theta_min 3.367
_diffrn_source 'micro-focus sealed X-ray tube'
_diffrn_source_type 'SuperNova (Cu) X-ray Source'
_exptl_absorpt_coefficient_mu 1.631
_exptl_absorpt_correction_T_max 1.000
_exptl_absorpt_correction_T_min 0.519
_exptl_absorpt_correction_type gaussian
_exptl_absorpt_process_details
;
CrysAlisPro 1.171.42.56a (Rigaku Oxford Diffraction, 2022)
Numerical absorption correction based on gaussian integration over
a multifaceted crystal model
Empirical absorption correction using spherical harmonics,
implemented in SCALE3 ABSPACK scaling algorithm.
;
_exptl_crystal_colour orange
_exptl_crystal_density_diffrn 1.262
_exptl_crystal_description needle
_exptl_crystal_F_000 2852
_exptl_crystal_size_max 0.478
_exptl_crystal_size_mid 0.097
_exptl_crystal_size_min 0.054
_refine_diff_density_max 0.440
_refine_diff_density_min -0.487
_refine_diff_density_rms 0.045
_refine_ls_extinction_method none
_refine_ls_goodness_of_fit_ref 1.017
_refine_ls_hydrogen_treatment constr
_refine_ls_matrix_type full
_refine_ls_number_parameters 1017
_refine_ls_number_reflns 14135
_refine_ls_number_restraints 101
_refine_ls_restrained_S_all 1.029
_refine_ls_R_factor_all 0.0352
_refine_ls_R_factor_gt 0.0307
_refine_ls_shift/su_max 0.005
_refine_ls_shift/su_mean 0.000
_refine_ls_structure_factor_coef Fsqd
_refine_ls_weighting_details 'w=1/[\s^2^(Fo^2^)+(0.0394P)^2^+4.4877P] where P=(Fo^2^+2Fc^2^)/3'
_refine_ls_weighting_scheme calc
_refine_ls_wR_factor_gt 0.0769
_refine_ls_wR_factor_ref 0.0802
_reflns_Friedel_coverage 0.000
_reflns_number_gt 12791
_reflns_number_total 14135
_reflns_threshold_expression 'I > 2\s(I)'
_cod_data_source_file d4cc02570a2.cif
_cod_data_source_block s22uh30
_cod_depositor_comments 'Adding full bibliography for 7133320--7133330.cif.'
_cod_original_sg_symbol_H-M 'P 21/n'
_cod_database_code 7133329
_shelx_shelxl_version_number 2018/3
_shelx_space_group_comment
;
The symmetry employed for this shelxl refinement is uniquely defined
by the following loop, which should always be used as a source of
symmetry information in preference to the above space-group names.
They are only intended as comments.
;
_shelx_estimated_absorpt_t_min 0.509
_shelx_estimated_absorpt_t_max 0.917
_oxdiff_exptl_absorpt_empirical_full_min 0.669
_oxdiff_exptl_absorpt_empirical_full_max 1.488
_oxdiff_exptl_absorpt_empirical_details
;
Empirical correction (ABSPACK) includes:
- Absorption correction using spherical harmonics
- Frame scaling
;

loop_
_space_group_symop_operation_xyz
'x, y, z'
'-x+1/2, y+1/2, -z+1/2'
'-x, -y, -z'
'x-1/2, -y-1/2, z-1/2'

loop_
_atom_site_label
_atom_site_type_symbol
_atom_site_fract_x
_atom_site_fract_y
_atom_site_fract_z
_atom_site_U_iso_or_equiv
_atom_site_adp_type
_atom_site_occupancy
_atom_site_site_symmetry_order
_atom_site_calc_flag
_atom_site_refinement_flags_posn
_atom_site_refinement_flags_adp
_atom_site_refinement_flags_occupancy
_atom_site_disorder_assembly
_atom_site_disorder_group
Y Y 0.70592(2) 0.85405(2) 0.35269(2) 0.01839(4) Uani 1 1 d . . . . .
C1 C 0.60896(8) 0.76495(8) 0.36134(7) 0.0203(3) Uani 1 1 d . . . . .
C2 C 0.65465(8) 0.72748(8) 0.31700(7) 0.0208(3) Uani 1 1 d . . . . .
C3 C 0.64087(9) 0.71342(8) 0.24857(7) 0.0216(3) Uani 1 1 d . . . . .
C4 C 0.59952(10) 0.75852(9) 0.20794(8) 0.0276(3) Uani 1 1 d . . . . .
H4 H 0.576443 0.798691 0.224871 0.033 Uiso 1 1 calc R U . . .
C5 C 0.59166(12) 0.74550(11) 0.14321(9) 0.0405(4) Uani 1 1 d . . . . .
H5 H 0.562773 0.776475 0.116322 0.049 Uiso 1 1 calc R U . . .
C6 C 0.62544(14) 0.68792(12) 0.11751(9) 0.0479(5) Uani 1 1 d . . . . .
H6 H 0.621049 0.679940 0.072952 0.057 Uiso 1 1 calc R U . . .
C7 C 0.66566(12) 0.64194(10) 0.15686(9) 0.0382(4) Uani 1 1 d . . . . .
H7 H 0.688113 0.601700 0.139494 0.046 Uiso 1 1 calc R U . . .
C8 C 0.67326(10) 0.65446(8) 0.22155(8) 0.0261(3) Uani 1 1 d . . . . .
H8 H 0.700994 0.622460 0.248211 0.031 Uiso 1 1 calc R U . . .
C9 C 0.72247(9) 0.70787(8) 0.35145(7) 0.0228(3) Uani 1 1 d . . . . .
H9 H 0.762308 0.681698 0.333975 0.027 Uiso 1 1 calc R U . . .
C10 C 0.72416(9) 0.73186(8) 0.41531(7) 0.0225(3) Uani 1 1 d . . . . .
C11 C 0.78581(9) 0.71470(9) 0.46288(8) 0.0265(3) Uani 1 1 d . . . . .
C12 C 0.82367(11) 0.65103(10) 0.45949(10) 0.0388(4) Uani 1 1 d . . . . .
H12 H 0.810073 0.619865 0.425782 0.047 Uiso 1 1 calc R U . . .
C13 C 0.88082(13) 0.63234(12) 0.50441(12) 0.0526(6) Uani 1 1 d . . . . .
H13 H 0.905995 0.588876 0.500951 0.063 Uiso 1 1 calc R U . . .
C14 C 0.90117(12) 0.67639(14) 0.55388(11) 0.0543(6) Uani 1 1 d . . . . .
H14 H 0.938965 0.662933 0.585450 0.065 Uiso 1 1 calc R U . . .
C15 C 0.86626(12) 0.73987(14) 0.55703(10) 0.0508(5) Uani 1 1 d . . . . .
H15 H 0.881082 0.770980 0.590461 0.061 Uiso 1 1 calc R U . . .
C16 C 0.80954(11) 0.75954(11) 0.51215(8) 0.0363(4) Uani 1 1 d . . . . .
H16 H 0.786574 0.804086 0.515011 0.044 Uiso 1 1 calc R U . . .
C17 C 0.65250(8) 0.76766(8) 0.42239(7) 0.0206(3) Uani 1 1 d . . . . .
C18 C 0.62617(9) 0.82806(8) 0.45659(7) 0.0220(3) Uani 1 1 d . . . . .
C19 C 0.64159(9) 0.84871(8) 0.52338(7) 0.0242(3) Uani 1 1 d . . . . .
C20 C 0.65074(11) 0.79859(10) 0.57104(8) 0.0348(4) Uani 1 1 d . . . . .
H20 H 0.650872 0.750761 0.559803 0.042 Uiso 1 1 calc R U . . .
C21 C 0.65968(13) 0.81747(12) 0.63470(9) 0.0460(5) Uani 1 1 d . . . . .
H21 H 0.665294 0.782603 0.666550 0.055 Uiso 1 1 calc R U . . .
C22 C 0.66041(13) 0.88693(12) 0.65179(9) 0.0472(5) Uani 1 1 d . . . . .
H22 H 0.666242 0.899888 0.695311 0.057 Uiso 1 1 calc R U . . .
C23 C 0.65259(12) 0.93746(11) 0.60503(9) 0.0396(4) Uani 1 1 d . . . . .
H23 H 0.653959 0.985227 0.616494 0.048 Uiso 1 1 calc R U . . .
C24 C 0.64278(10) 0.91862(9) 0.54155(8) 0.0297(3) Uani 1 1 d . . . . .
H24 H 0.636777 0.953734 0.509957 0.036 Uiso 1 1 calc R U . . .
C25 C 0.57016(9) 0.86015(8) 0.41646(7) 0.0222(3) Uani 1 1 d . . . . .
H25 H 0.544625 0.901919 0.426730 0.027 Uiso 1 1 calc R U . . .
C26 C 0.55609(9) 0.82299(8) 0.35880(7) 0.0222(3) Uani 1 1 d . . . . .
C27 C 0.48846(9) 0.83449(9) 0.31603(7) 0.0258(3) Uani 1 1 d . . . . .
C28 C 0.45459(10) 0.90019(10) 0.30901(9) 0.0339(4) Uani 1 1 d . . . . .
H28 H 0.476567 0.938690 0.331506 0.041 Uiso 1 1 calc R U . . .
C29 C 0.38937(12) 0.90993(12) 0.26968(10) 0.0459(5) Uani 1 1 d . . . . .
H29 H 0.367165 0.954873 0.265648 0.055 Uiso 1 1 calc R U . . .
C30 C 0.35669(12) 0.85491(13) 0.23649(11) 0.0534(6) Uani 1 1 d . . . . .
H30 H 0.312588 0.861862 0.209086 0.064 Uiso 1 1 calc R U . . .
C31 C 0.38859(12) 0.78953(13) 0.24340(10) 0.0483(5) Uani 1 1 d . . . . .
H31 H 0.366007 0.751389 0.220782 0.058 Uiso 1 1 calc R U . . .
C32 C 0.45313(10) 0.77899(10) 0.28293(9) 0.0344(4) Uani 1 1 d . . . . .
H32 H 0.473762 0.733514 0.287685 0.041 Uiso 1 1 calc R U . . .
C33 C 0.74772(8) 0.96600(7) 0.31483(7) 0.0205(3) Uani 1 1 d . . . . .
C34 C 0.69588(9) 0.95254(8) 0.26050(7) 0.0220(3) Uani 1 1 d . . . . .
C35 C 0.63178(9) 0.99463(8) 0.23427(7) 0.0243(3) Uani 1 1 d . . . . .
C36 C 0.62984(10) 1.06680(9) 0.24371(8) 0.0298(3) Uani 1 1 d . . . . .
H36 H 0.669694 1.088490 0.268772 0.036 Uiso 1 1 calc R U . . .
C37 C 0.57082(12) 1.10702(10) 0.21713(10) 0.0404(4) Uani 1 1 d . . . . .
H37 H 0.570520 1.155802 0.224101 0.048 Uiso 1 1 calc R U . . .
C38 C 0.51249(12) 1.07633(11) 0.18055(12) 0.0504(5) Uani 1 1 d . . . . .
H38 H 0.471877 1.103863 0.162591 0.060 Uiso 1 1 calc R U . . .
C39 C 0.51339(12) 1.00533(11) 0.17012(11) 0.0474(5) Uani 1 1 d . . . . .
H39 H 0.473486 0.984157 0.144719 0.057 Uiso 1 1 calc R U . . .
C40 C 0.57243(11) 0.96492(9) 0.19668(9) 0.0348(4) Uani 1 1 d . . . . .
H40 H 0.572456 0.916232 0.189157 0.042 Uiso 1 1 calc R U . . .
C41 C 0.72820(9) 0.89658(8) 0.22739(7) 0.0214(3) Uani 1 1 d . . . . .
H41 H 0.704895 0.875964 0.190267 0.026 Uiso 1 1 calc R U . . .
C42 C 0.79883(9) 0.87495(8) 0.25575(7) 0.0205(3) Uani 1 1 d . . . . .
C43 C 0.85117(9) 0.82681(8) 0.22573(7) 0.0219(3) Uani 1 1 d . . . . .
C44 C 0.82326(9) 0.77375(8) 0.18513(7) 0.0262(3) Uani 1 1 d . . . . .
H44 H 0.769656 0.767385 0.178727 0.031 Uiso 1 1 calc R U . . .
C45 C 0.87260(11) 0.73042(9) 0.15421(8) 0.0320(4) Uani 1 1 d . . . . .
H45 H 0.852583 0.694799 0.126908 0.038 Uiso 1 1 calc R U . . .
C46 C 0.95107(10) 0.73890(9) 0.16297(9) 0.0336(4) Uani 1 1 d . . . . .
H46 H 0.984868 0.709441 0.141544 0.040 Uiso 1 1 calc R U . . .
C47 C 0.97968(10) 0.79060(9) 0.20317(8) 0.0303(4) Uani 1 1 d . . . . .
H47 H 1.033380 0.796303 0.209570 0.036 Uiso 1 1 calc R U . . .
C48 C 0.93053(9) 0.83437(8) 0.23436(7) 0.0254(3) Uani 1 1 d . . . . .
H48 H 0.951029 0.869703 0.261750 0.031 Uiso 1 1 calc R U . . .
C49 C 0.81188(8) 0.91807(8) 0.31189(7) 0.0202(3) Uani 1 1 d . . . . .
C50 C 0.84511(9) 0.90920(8) 0.37557(7) 0.0224(3) Uani 1 1 d . . . . .
C51 C 0.91240(9) 0.86933(9) 0.39916(7) 0.0257(3) Uani 1 1 d . . . . .
C52 C 0.92507(10) 0.80026(9) 0.38239(8) 0.0294(3) Uani 1 1 d . . . . .
H52 H 0.890248 0.777736 0.353077 0.035 Uiso 1 1 calc R U . . .
C53 C 0.98777(12) 0.76411(11) 0.40793(9) 0.0404(4) Uani 1 1 d . . . . .
H53 H 0.995150 0.716902 0.396516 0.048 Uiso 1 1 calc R U . . .
C54 C 1.03957(14) 0.79632(14) 0.44986(10) 0.0554(6) Uani 1 1 d . . . . .
H54 H 1.082645 0.771469 0.467146 0.066 Uiso 1 1 calc R U . . .
C55 C 1.02842(14) 0.86511(14) 0.46662(11) 0.0583(6) Uani 1 1 d . . . . .
H55 H 1.064110 0.887647 0.495191 0.070 Uiso 1 1 calc R U . . .
C56 C 0.96520(11) 0.90099(11) 0.44169(9) 0.0402(4) Uani 1 1 d . . . . .
H56 H 0.957700 0.947971 0.453786 0.048 Uiso 1 1 calc R U . . .
C57 C 0.80212(9) 0.95221(8) 0.41503(7) 0.0237(3) Uani 1 1 d . . . . .
H57 H 0.812631 0.957405 0.459488 0.028 Uiso 1 1 calc R U . . .
C58 C 0.74199(9) 0.98639(8) 0.38078(7) 0.0228(3) Uani 1 1 d . . . . .
C59 C 0.68662(10) 1.03155(8) 0.41084(7) 0.0252(3) Uani 1 1 d . . . . .
C60 C 0.70924(11) 1.07051(9) 0.46488(8) 0.0320(4) Uani 1 1 d . . . . .
H60 H 0.761332 1.070504 0.479787 0.038 Uiso 1 1 calc R U . . .
C61 C 0.65608(13) 1.10922(9) 0.49691(9) 0.0409(5) Uani 1 1 d . . . . .
H61 H 0.672059 1.134876 0.533779 0.049 Uiso 1 1 calc R U . . .
C62 C 0.58038(12) 1.11053(9) 0.47542(10) 0.0429(5) Uani 1 1 d . . . . .
H62 H 0.544255 1.136691 0.497605 0.051 Uiso 1 1 calc R U . . .
C63 C 0.55735(11) 1.07366(9) 0.42155(10) 0.0377(4) Uani 1 1 d . . . . .
H63 H 0.505369 1.074897 0.406363 0.045 Uiso 1 1 calc R U . . .
C64 C 0.60997(10) 1.03475(8) 0.38948(8) 0.0286(3) Uani 1 1 d . . . . .
H64 H 0.593476 1.009842 0.352312 0.034 Uiso 1 1 calc R U . . .
Mg Mg 0.500000 0.500000 0.500000 0.01923(14) Uani 1 2 d S . P . .
O1 O 0.41109(6) 0.46433(6) 0.43658(5) 0.0259(2) Uani 1 1 d . . . . .
C71 C 0.39499(11) 0.39155(9) 0.42215(10) 0.0365(4) Uani 1 1 d . . . . .
H71A H 0.397812 0.363460 0.461602 0.044 Uiso 0.653(15) 1 calc R U P A 1
H71B H 0.432478 0.372989 0.392882 0.044 Uiso 0.653(15) 1 calc R U P A 1
H71C H 0.381373 0.365974 0.460777 0.044 Uiso 0.347(15) 1 calc R U P A 2
H71D H 0.439571 0.368729 0.403962 0.044 Uiso 0.347(15) 1 calc R U P A 2
C72 C 0.3158(5) 0.3890(5) 0.3915(4) 0.0385(12) Uani 0.653(15) 1 d . . P A 1
H72A H 0.276383 0.387214 0.423491 0.046 Uiso 0.653(15) 1 calc R U P A 1
H72B H 0.309177 0.349018 0.362144 0.046 Uiso 0.653(15) 1 calc R U P A 1
C73 C 0.3143(4) 0.4601(2) 0.3548(2) 0.0415(11) Uani 0.653(15) 1 d . . P A 1
H73A H 0.341805 0.456756 0.314973 0.050 Uiso 0.653(15) 1 calc R U P A 1
H73B H 0.261242 0.475752 0.344626 0.050 Uiso 0.653(15) 1 calc R U P A 1
C72A C 0.3295(13) 0.3945(12) 0.3751(12) 0.091(7) Uani 0.347(15) 1 d . . P A 2
H72C H 0.348303 0.390951 0.331665 0.109 Uiso 0.347(15) 1 calc R U P A 2
H72D H 0.295108 0.354626 0.381710 0.109 Uiso 0.347(15) 1 calc R U P A 2
C73A C 0.2899(7) 0.4551(5) 0.3807(9) 0.057(3) Uani 0.347(15) 1 d . . P A 2
H73C H 0.251276 0.451258 0.413257 0.069 Uiso 0.347(15) 1 calc R U P A 2
H73D H 0.264254 0.468961 0.339643 0.069 Uiso 0.347(15) 1 calc R U P A 2
C74 C 0.35460(10) 0.50728(10) 0.40167(9) 0.0349(4) Uani 1 1 d . . . . .
H74A H 0.379893 0.545675 0.379544 0.042 Uiso 0.653(15) 1 calc R U P A 1
H74B H 0.318074 0.527399 0.430964 0.042 Uiso 0.653(15) 1 calc R U P A 1
H74C H 0.376796 0.529151 0.364257 0.042 Uiso 0.347(15) 1 calc R U P A 2
H74D H 0.334952 0.544168 0.429265 0.042 Uiso 0.347(15) 1 calc R U P A 2
O2 O 0.57086(6) 0.51396(6) 0.42428(5) 0.0260(2) Uani 1 1 d . . . . .
C75 C 0.64998(10) 0.53852(10) 0.42781(9) 0.0341(4) Uani 1 1 d . . . . .
H75A H 0.679122 0.517024 0.464244 0.041 Uiso 1 1 calc R U . . .
H75B H 0.651950 0.589695 0.432579 0.041 Uiso 1 1 calc R U . . .
C76 C 0.68197(11) 0.51647(11) 0.36566(9) 0.0406(4) Uani 1 1 d . . . . .
H76A H 0.700390 0.467833 0.367602 0.049 Uiso 1 1 calc R U . . .
H76B H 0.724250 0.547275 0.353897 0.049 Uiso 1 1 calc R U . . .
C77 C 0.61328(12) 0.52400(10) 0.31976(9) 0.0395(4) Uani 1 1 d . . . . .
H77A H 0.604523 0.573219 0.307739 0.047 Uiso 1 1 calc R U . . .
H77B H 0.619255 0.496088 0.280827 0.047 Uiso 1 1 calc R U . . .
C78 C 0.54937(11) 0.49643(10) 0.35790(8) 0.0346(4) Uani 1 1 d . . . . .
H78A H 0.500234 0.518624 0.344315 0.041 Uiso 1 1 calc R U . . .
H78B H 0.544264 0.445484 0.352553 0.041 Uiso 1 1 calc R U . . .
O3 O 0.53947(6) 0.39853(5) 0.51249(5) 0.0252(2) Uani 1 1 d . . . . .
C79 C 0.59651(11) 0.36551(9) 0.47379(9) 0.0318(4) Uani 1 1 d . . . . .
H79A H 0.641486 0.396132 0.470155 0.038 Uiso 1 1 calc R U . . .
H79B H 0.574510 0.355223 0.430566 0.038 Uiso 1 1 calc R U . . .
C80 C 0.61864(15) 0.29954(11) 0.50818(12) 0.0531(6) Uani 1 1 d . . . . .
H80A H 0.634057 0.263185 0.478117 0.064 Uiso 0.745(9) 1 calc R U P B 1
H80B H 0.661079 0.307683 0.540177 0.064 Uiso 0.745(9) 1 calc R U P B 1
H80C H 0.602067 0.258939 0.482075 0.064 Uiso 0.255(9) 1 calc R U P B 2
H80D H 0.674893 0.297419 0.515238 0.064 Uiso 0.255(9) 1 calc R U P B 2
C81 C 0.5479(2) 0.27978(14) 0.5389(2) 0.0395(10) Uani 0.745(9) 1 d . . P B 1
H81A H 0.559087 0.248340 0.575413 0.047 Uiso 0.745(9) 1 calc R U P B 1
H81B H 0.511367 0.256664 0.508310 0.047 Uiso 0.745(9) 1 calc R U P B 1
C81A C 0.5837(7) 0.2974(5) 0.5675(5) 0.040(3) Uani 0.255(9) 1 d . . P B 2
H81C H 0.620290 0.311567 0.602488 0.048 Uiso 0.255(9) 1 calc R U P B 2
H81D H 0.565022 0.249925 0.576348 0.048 Uiso 0.255(9) 1 calc R U P B 2
C82 C 0.51675(12) 0.34883(9) 0.56072(10) 0.0364(4) Uani 1 1 d . . . . .
H82A H 0.460435 0.347060 0.562581 0.044 Uiso 0.745(9) 1 calc R U P B 1
H82B H 0.539245 0.361492 0.603240 0.044 Uiso 0.745(9) 1 calc R U P B 1
H82C H 0.468923 0.324670 0.546698 0.044 Uiso 0.255(9) 1 calc R U P B 2
H82D H 0.508936 0.372606 0.601584 0.044 Uiso 0.255(9) 1 calc R U P B 2
O4 O 0.66500(12) 0.69079(14) 0.76428(9) 0.0660(7) Uani 0.838(4) 1 d . . P C 1
C83 C 0.6400(2) 0.63737(19) 0.80623(16) 0.0688(9) Uani 0.838(4) 1 d . . P C 1
H83A H 0.636216 0.592054 0.784012 0.083 Uiso 0.838(4) 1 calc R U P C 1
H83B H 0.589448 0.649061 0.822333 0.083 Uiso 0.838(4) 1 calc R U P C 1
C84 C 0.7006(2) 0.6349(2) 0.86029(16) 0.0716(10) Uani 0.838(4) 1 d . . P C 1
H84A H 0.677870 0.622557 0.900884 0.086 Uiso 0.838(4) 1 calc R U P C 1
H84B H 0.740911 0.600713 0.851433 0.086 Uiso 0.838(4) 1 calc R U P C 1
C85 C 0.7319(3) 0.7068(3) 0.86261(19) 0.0749(12) Uani 0.838(4) 1 d . . P C 1
H85A H 0.787980 0.706437 0.858973 0.090 Uiso 0.838(4) 1 calc R U P C 1
H85B H 0.719845 0.730205 0.902753 0.090 Uiso 0.838(4) 1 calc R U P C 1
C86 C 0.6913(4) 0.7437(3) 0.8043(3) 0.0778(13) Uani 0.838(4) 1 d . . P C 1
H86A H 0.648224 0.772574 0.817779 0.093 Uiso 0.838(4) 1 calc R U P C 1
H86B H 0.727612 0.773889 0.782566 0.093 Uiso 0.838(4) 1 calc R U P C 1
O4A O 0.6513(17) 0.7899(12) 0.8036(10) 0.147(9) Uani 0.162(4) 1 d . . P C 2
C83A C 0.7053(16) 0.8458(15) 0.8101(14) 0.117(9) Uani 0.162(4) 1 d D U P C 2
H83C H 0.684933 0.886120 0.833069 0.141 Uiso 0.162(4) 1 calc R U P C 2
H83D H 0.723775 0.861053 0.768663 0.141 Uiso 0.162(4) 1 calc R U P C 2
C84A C 0.7647(17) 0.8074(15) 0.8489(14) 0.127(10) Uani 0.162(4) 1 d D U P C 2
H84C H 0.810885 0.801858 0.824160 0.152 Uiso 0.162(4) 1 calc R U P C 2
H84D H 0.779175 0.834601 0.887598 0.152 Uiso 0.162(4) 1 calc R U P C 2
C85A C 0.737(2) 0.7383(17) 0.8676(17) 0.125(16) Uani 0.162(4) 1 d D U P C 2
H85C H 0.709520 0.740466 0.907392 0.150 Uiso 0.162(4) 1 calc R U P C 2
H85D H 0.779501 0.704378 0.872675 0.150 Uiso 0.162(4) 1 calc R U P C 2
C86A C 0.684(2) 0.7209(18) 0.8110(17) 0.0778(13) Uani 0.162(4) 1 d D . P C 2
H86C H 0.711735 0.706136 0.773533 0.093 Uiso 0.162(4) 1 calc R U P C 2
H86D H 0.645397 0.685472 0.821128 0.093 Uiso 0.162(4) 1 calc R U P C 2
O5 O 0.4143(7) 0.5457(8) 0.2376(6) 0.100(2) Uani 0.622(9) 1 d . . P D 1
C87 C 0.3487(4) 0.5669(4) 0.2054(4) 0.087(2) Uani 0.622(9) 1 d . U P D 1
H87A H 0.335537 0.614654 0.218559 0.104 Uiso 0.622(9) 1 calc R U P D 1
H87B H 0.306035 0.535700 0.215213 0.104 Uiso 0.622(9) 1 calc R U P D 1
C88 C 0.3606(4) 0.5655(5) 0.1364(3) 0.100(2) Uani 0.622(9) 1 d . U P D 1
H88A H 0.334016 0.604727 0.114349 0.120 Uiso 0.622(9) 1 calc R U P D 1
H88B H 0.342157 0.521254 0.117104 0.120 Uiso 0.622(9) 1 calc R U P D 1
C89 C 0.4465(6) 0.5722(6) 0.1336(5) 0.096(3) Uani 0.622(9) 1 d . U P D 1
H89A H 0.467490 0.533877 0.108451 0.115 Uiso 0.622(9) 1 calc R U P D 1
H89B H 0.460300 0.617060 0.114254 0.115 Uiso 0.622(9) 1 calc R U P D 1
C90 C 0.4739(5) 0.5688(8) 0.1961(5) 0.139(4) Uani 0.622(9) 1 d . U P D 1
H90A H 0.492685 0.615167 0.209949 0.167 Uiso 0.622(9) 1 calc R U P D 1
H90B H 0.517470 0.535963 0.199638 0.167 Uiso 0.622(9) 1 calc R U P D 1
O5A O 0.4339(13) 0.5286(15) 0.2351(11) 0.100(2) Uani 0.378(9) 1 d D . P D 2
C87A C 0.3904(12) 0.5855(7) 0.2307(7) 0.107(5) Uani 0.378(9) 1 d D U P D 2
H87C H 0.411688 0.622129 0.259490 0.128 Uiso 0.378(9) 1 calc R U P D 2
H87D H 0.337831 0.574729 0.242717 0.128 Uiso 0.378(9) 1 calc R U P D 2
C88A C 0.3900(11) 0.6095(8) 0.1627(7) 0.128(5) Uani 0.378(9) 1 d . U P D 2
H88C H 0.422321 0.651231 0.158394 0.154 Uiso 0.378(9) 1 calc R U P D 2
H88D H 0.337450 0.619949 0.145952 0.154 Uiso 0.378(9) 1 calc R U P D 2
C89A C 0.4227(12) 0.5479(10) 0.1291(10) 0.106(5) Uani 0.378(9) 1 d . U P D 2
H89C H 0.383323 0.512715 0.117124 0.127 Uiso 0.378(9) 1 calc R U P D 2
H89D H 0.450239 0.561739 0.091188 0.127 Uiso 0.378(9) 1 calc R U P D 2
C90A C 0.4758(7) 0.5240(7) 0.1827(5) 0.082(3) Uani 0.378(9) 1 d D U P D 2
H90C H 0.492550 0.475541 0.175817 0.099 Uiso 0.378(9) 1 calc R U P D 2
H90D H 0.521489 0.554289 0.186971 0.099 Uiso 0.378(9) 1 calc R U P D 2
O6 O 0.2191(2) 0.5998(3) 0.47625(18) 0.124(2) Uani 0.818(5) 1 d . . P E 1
C91 C 0.1894(5) 0.6302(5) 0.5287(4) 0.123(3) Uani 0.818(5) 1 d . . P E 1
H91A H 0.178270 0.679959 0.520671 0.147 Uiso 0.818(5) 1 calc R U P E 1
H91B H 0.225697 0.626285 0.566131 0.147 Uiso 0.818(5) 1 calc R U P E 1
C92 C 0.1174(4) 0.5910(4) 0.5395(2) 0.111(2) Uani 0.818(5) 1 d . . P E 1
H92A H 0.128075 0.547700 0.563747 0.133 Uiso 0.818(5) 1 calc R U P E 1
H92B H 0.080815 0.619771 0.562313 0.133 Uiso 0.818(5) 1 calc R U P E 1
C93 C 0.0892(2) 0.5763(3) 0.4752(3) 0.0843(13) Uani 0.818(5) 1 d . . P E 1
H93A H 0.062137 0.531128 0.472697 0.101 Uiso 0.818(5) 1 calc R U P E 1
H93B H 0.054223 0.613333 0.458807 0.101 Uiso 0.818(5) 1 calc R U P E 1
C94 C 0.1580(2) 0.5743(4) 0.4404(2) 0.160(4) Uani 0.818(5) 1 d . . P E 1
H94A H 0.168607 0.525800 0.427869 0.192 Uiso 0.818(5) 1 calc R U P E 1
H94B H 0.150594 0.602319 0.401072 0.192 Uiso 0.818(5) 1 calc R U P E 1
O6A O 0.2240(7) 0.5850(6) 0.5051(9) 0.063(4) Uani 0.182(5) 1 d . U P E 2
C91A C 0.1931(8) 0.6404(7) 0.5327(6) 0.019(3) Uani 0.182(5) 1 d . U P E 2
H91C H 0.216951 0.684490 0.519895 0.023 Uiso 0.182(5) 1 calc R U P E 2
H91D H 0.195536 0.636547 0.579670 0.023 Uiso 0.182(5) 1 calc R U P E 2
C92A C 0.1069(8) 0.6320(8) 0.5025(11) 0.069(5) Uani 0.182(5) 1 d . U P E 2
H92C H 0.069506 0.657269 0.527603 0.083 Uiso 0.182(5) 1 calc R U P E 2
H92D H 0.102383 0.647745 0.457734 0.083 Uiso 0.182(5) 1 calc R U P E 2
C93A C 0.0977(8) 0.5531(8) 0.5080(8) 0.051(4) Uani 0.182(5) 1 d . U P E 2
H93C H 0.064854 0.539908 0.542963 0.061 Uiso 0.182(5) 1 calc R U P E 2
H93D H 0.077610 0.531917 0.467673 0.061 Uiso 0.182(5) 1 calc R U P E 2
C94A C 0.1752(10) 0.5359(10) 0.5218(12) 0.093(6) Uani 0.182(5) 1 d . U P E 2
H94C H 0.182849 0.527279 0.568046 0.112 Uiso 0.182(5) 1 calc R U P E 2
H94D H 0.186995 0.492259 0.499457 0.112 Uiso 0.182(5) 1 calc R U P E 2

loop_
_atom_site_aniso_label
_atom_site_aniso_U_11
_atom_site_aniso_U_22
_atom_site_aniso_U_33
_atom_site_aniso_U_23
_atom_site_aniso_U_13
_atom_site_aniso_U_12
Y 0.01990(7) 0.01847(7) 0.01717(7) 0.00153(4) 0.00443(5) -0.00126(5)
C1 0.0215(7) 0.0206(7) 0.0190(7) 0.0015(5) 0.0036(5) -0.0037(6)
C2 0.0233(7) 0.0187(7) 0.0205(7) 0.0008(5) 0.0029(6) -0.0017(6)
C3 0.0225(7) 0.0211(7) 0.0213(7) -0.0006(6) 0.0035(6) -0.0024(6)
C4 0.0322(8) 0.0255(8) 0.0251(8) -0.0001(6) 0.0021(6) 0.0035(7)
C5 0.0532(12) 0.0412(11) 0.0262(9) 0.0031(8) -0.0069(8) 0.0091(9)
C6 0.0729(15) 0.0493(12) 0.0207(8) -0.0079(8) -0.0045(9) 0.0095(11)
C7 0.0561(12) 0.0318(9) 0.0271(9) -0.0082(7) 0.0062(8) 0.0052(8)
C8 0.0323(8) 0.0225(8) 0.0238(8) 0.0007(6) 0.0042(6) 0.0004(6)
C9 0.0252(7) 0.0212(7) 0.0221(7) 0.0011(6) 0.0025(6) 0.0002(6)
C10 0.0246(7) 0.0208(7) 0.0224(7) 0.0019(6) 0.0025(6) -0.0022(6)
C11 0.0250(8) 0.0296(8) 0.0247(8) 0.0063(6) 0.0012(6) -0.0041(6)
C12 0.0356(10) 0.0339(10) 0.0458(11) 0.0032(8) -0.0078(8) 0.0022(8)
C13 0.0404(11) 0.0490(12) 0.0667(15) 0.0149(11) -0.0140(10) 0.0067(9)
C14 0.0366(11) 0.0756(16) 0.0487(12) 0.0186(12) -0.0161(9) 0.0004(11)
C15 0.0433(11) 0.0728(16) 0.0350(10) -0.0038(10) -0.0117(9) -0.0050(11)
C16 0.0341(9) 0.0446(11) 0.0299(9) -0.0022(8) -0.0032(7) -0.0018(8)
C17 0.0229(7) 0.0203(7) 0.0189(7) 0.0026(5) 0.0041(5) -0.0047(6)
C18 0.0242(7) 0.0223(7) 0.0200(7) 0.0006(6) 0.0065(6) -0.0045(6)
C19 0.0240(7) 0.0292(8) 0.0198(7) -0.0008(6) 0.0056(6) -0.0045(6)
C20 0.0489(11) 0.0324(9) 0.0231(8) 0.0019(7) 0.0038(7) -0.0063(8)
C21 0.0660(14) 0.0483(12) 0.0232(9) 0.0041(8) -0.0011(8) -0.0046(10)
C22 0.0619(13) 0.0580(13) 0.0213(8) -0.0105(9) -0.0017(8) -0.0038(11)
C23 0.0469(11) 0.0387(10) 0.0333(9) -0.0116(8) 0.0022(8) -0.0031(8)
C24 0.0325(8) 0.0299(9) 0.0271(8) -0.0026(7) 0.0051(7) -0.0016(7)
C25 0.0229(7) 0.0231(7) 0.0213(7) -0.0001(6) 0.0075(6) -0.0017(6)
C26 0.0224(7) 0.0233(7) 0.0212(7) 0.0012(6) 0.0058(6) -0.0014(6)
C27 0.0214(7) 0.0337(9) 0.0228(7) 0.0001(6) 0.0054(6) 0.0002(6)
C28 0.0293(9) 0.0365(10) 0.0359(9) 0.0011(7) 0.0020(7) 0.0049(7)
C29 0.0354(10) 0.0527(12) 0.0492(12) 0.0040(10) -0.0035(9) 0.0136(9)
C30 0.0332(10) 0.0752(16) 0.0500(12) -0.0017(11) -0.0142(9) 0.0120(10)
C31 0.0348(10) 0.0624(14) 0.0465(11) -0.0120(10) -0.0097(9) -0.0032(9)
C32 0.0280(8) 0.0406(10) 0.0344(9) -0.0043(8) -0.0002(7) -0.0003(7)
C33 0.0236(7) 0.0168(7) 0.0215(7) 0.0020(5) 0.0066(6) -0.0015(6)
C34 0.0240(7) 0.0216(7) 0.0207(7) 0.0022(6) 0.0052(6) -0.0005(6)
C35 0.0259(8) 0.0245(8) 0.0229(7) 0.0042(6) 0.0047(6) 0.0025(6)
C36 0.0319(8) 0.0260(8) 0.0318(8) 0.0030(7) 0.0032(7) 0.0021(7)
C37 0.0447(11) 0.0267(9) 0.0495(11) 0.0047(8) 0.0004(9) 0.0096(8)
C38 0.0420(11) 0.0410(11) 0.0666(14) 0.0118(10) -0.0118(10) 0.0137(9)
C39 0.0406(11) 0.0415(11) 0.0581(13) 0.0065(10) -0.0185(9) 0.0012(9)
C40 0.0386(10) 0.0267(8) 0.0384(9) 0.0043(7) -0.0057(8) 0.0014(7)
C41 0.0257(7) 0.0211(7) 0.0177(7) 0.0023(5) 0.0043(6) -0.0015(6)
C42 0.0234(7) 0.0192(7) 0.0196(7) 0.0022(6) 0.0065(5) -0.0012(6)
C43 0.0267(7) 0.0209(7) 0.0188(7) 0.0046(6) 0.0081(6) 0.0013(6)
C44 0.0293(8) 0.0239(8) 0.0260(8) 0.0004(6) 0.0077(6) -0.0003(6)
C45 0.0411(10) 0.0237(8) 0.0321(9) -0.0037(7) 0.0117(7) 0.0008(7)
C46 0.0374(9) 0.0284(9) 0.0365(9) 0.0004(7) 0.0162(7) 0.0091(7)
C47 0.0273(8) 0.0325(9) 0.0321(8) 0.0068(7) 0.0094(7) 0.0050(7)
C48 0.0272(8) 0.0254(8) 0.0243(8) 0.0031(6) 0.0068(6) 0.0007(6)
C49 0.0205(7) 0.0201(7) 0.0205(7) 0.0023(6) 0.0061(5) -0.0017(6)
C50 0.0231(7) 0.0231(7) 0.0212(7) 0.0011(6) 0.0030(6) -0.0025(6)
C51 0.0262(8) 0.0309(8) 0.0203(7) 0.0041(6) 0.0037(6) 0.0005(6)
C52 0.0301(8) 0.0323(9) 0.0260(8) 0.0040(7) 0.0045(6) 0.0020(7)
C53 0.0461(11) 0.0419(11) 0.0334(9) 0.0053(8) 0.0044(8) 0.0165(9)
C54 0.0523(13) 0.0718(16) 0.0402(11) -0.0007(11) -0.0156(10) 0.0306(12)
C55 0.0532(13) 0.0706(16) 0.0483(13) -0.0137(11) -0.0254(11) 0.0178(12)
C56 0.0399(10) 0.0436(11) 0.0360(10) -0.0055(8) -0.0094(8) 0.0061(8)
C57 0.0279(8) 0.0226(7) 0.0209(7) -0.0016(6) 0.0033(6) -0.0038(6)
C58 0.0258(7) 0.0204(7) 0.0225(7) -0.0010(6) 0.0057(6) -0.0023(6)
C59 0.0339(8) 0.0177(7) 0.0249(7) 0.0003(6) 0.0108(6) -0.0021(6)
C60 0.0436(10) 0.0232(8) 0.0299(8) -0.0039(7) 0.0102(7) -0.0024(7)
C61 0.0668(13) 0.0244(9) 0.0336(9) -0.0064(7) 0.0227(9) -0.0027(8)
C62 0.0567(12) 0.0235(9) 0.0518(11) 0.0010(8) 0.0358(10) 0.0044(8)
C63 0.0361(9) 0.0256(9) 0.0533(11) 0.0072(8) 0.0221(8) 0.0026(7)
C64 0.0325(8) 0.0214(8) 0.0329(8) 0.0027(6) 0.0123(7) 0.0004(6)
Mg 0.0211(3) 0.0159(3) 0.0212(3) -0.0019(3) 0.0065(3) -0.0015(3)
O1 0.0273(6) 0.0212(5) 0.0290(6) -0.0041(4) 0.0006(4) -0.0010(4)
C71 0.0371(10) 0.0238(9) 0.0477(11) -0.0094(8) -0.0049(8) -0.0045(7)
C72 0.0365(19) 0.029(2) 0.049(3) 0.0052(18) -0.0099(18) -0.0099(16)
C73 0.051(3) 0.0396(19) 0.033(2) 0.0009(16) -0.0097(16) -0.0045(17)
C72A 0.113(15) 0.046(6) 0.105(15) 0.000(10) -0.072(11) -0.024(9)
C73A 0.052(6) 0.043(4) 0.074(8) -0.001(5) -0.030(5) -0.006(4)
C74 0.0333(9) 0.0306(9) 0.0401(10) -0.0018(7) -0.0048(7) 0.0032(7)
O2 0.0288(6) 0.0255(6) 0.0246(5) -0.0033(4) 0.0109(4) -0.0050(4)
C75 0.0292(9) 0.0355(9) 0.0390(10) -0.0071(8) 0.0164(7) -0.0079(7)
C76 0.0415(10) 0.0389(10) 0.0439(10) -0.0041(8) 0.0260(9) -0.0009(8)
C77 0.0536(12) 0.0356(10) 0.0313(9) 0.0005(7) 0.0221(8) -0.0024(8)
C78 0.0467(10) 0.0350(9) 0.0228(8) -0.0024(7) 0.0102(7) -0.0069(8)
O3 0.0299(6) 0.0175(5) 0.0290(6) 0.0011(4) 0.0096(5) 0.0010(4)
C79 0.0384(9) 0.0238(8) 0.0342(9) -0.0004(7) 0.0121(7) 0.0088(7)
C80 0.0684(15) 0.0343(11) 0.0588(13) 0.0136(10) 0.0237(11) 0.0215(10)
C81 0.0484(19) 0.0194(12) 0.052(2) 0.0064(12) 0.0128(16) 0.0031(11)
C81A 0.055(6) 0.028(4) 0.039(5) 0.010(4) 0.008(4) 0.010(4)
C82 0.0451(10) 0.0217(8) 0.0439(10) 0.0094(7) 0.0172(8) -0.0002(7)
O4 0.0525(12) 0.1030(19) 0.0419(11) 0.0099(11) -0.0048(9) 0.0079(12)
C83 0.071(2) 0.080(2) 0.0548(18) -0.0010(16) -0.0019(15) 0.0071(17)
C84 0.062(2) 0.092(3) 0.0598(19) 0.0186(18) -0.0031(15) 0.0071(18)
C85 0.064(2) 0.110(4) 0.0488(19) 0.006(2) -0.0092(15) 0.000(2)
C86 0.078(3) 0.079(4) 0.076(3) 0.020(3) -0.007(2) -0.006(3)
O4A 0.22(3) 0.119(17) 0.098(14) 0.013(12) 0.017(15) -0.017(18)
C83A 0.122(12) 0.113(12) 0.118(12) 0.006(9) 0.010(9) -0.008(9)
C84A 0.132(13) 0.130(13) 0.116(12) -0.019(9) -0.003(9) 0.004(9)
C85A 0.128(18) 0.122(18) 0.124(18) -0.015(10) -0.006(9) 0.004(10)
C86A 0.078(3) 0.079(4) 0.076(3) 0.020(3) -0.007(2) -0.006(3)
O5 0.070(7) 0.156(9) 0.074(2) 0.034(4) 0.003(4) 0.012(4)
C87 0.064(3) 0.093(4) 0.104(5) 0.025(3) 0.008(3) 0.000(3)
C88 0.094(4) 0.112(5) 0.092(4) 0.030(4) -0.017(3) -0.022(4)
C89 0.095(5) 0.117(6) 0.076(4) 0.019(5) 0.016(4) 0.012(4)
C90 0.089(5) 0.221(9) 0.109(6) 0.026(6) 0.011(4) -0.048(6)
O5A 0.070(7) 0.156(9) 0.074(2) 0.034(4) 0.003(4) 0.012(4)
C87A 0.143(10) 0.083(7) 0.097(7) 0.011(6) 0.030(7) 0.018(7)
C88A 0.160(9) 0.106(8) 0.121(8) 0.036(6) 0.019(7) 0.032(7)
C89A 0.121(10) 0.112(9) 0.086(7) -0.009(7) 0.013(7) 0.027(7)
C90A 0.068(5) 0.104(7) 0.075(5) 0.026(5) 0.007(4) 0.013(5)
O6 0.0521(17) 0.255(6) 0.064(2) -0.064(3) 0.0020(16) 0.029(3)
C91 0.077(4) 0.184(8) 0.106(5) -0.073(5) 0.003(4) 0.020(5)
C92 0.128(5) 0.142(5) 0.066(3) -0.020(3) 0.037(3) -0.017(4)
C93 0.076(3) 0.080(3) 0.097(3) 0.003(3) 0.006(2) 0.003(2)
C94 0.046(2) 0.341(10) 0.092(3) -0.110(5) 0.007(2) -0.012(4)
O6A 0.029(4) 0.041(5) 0.121(9) -0.024(6) 0.018(6) 0.010(3)
C91A 0.019(5) 0.026(5) 0.013(4) 0.004(4) 0.008(4) 0.004(4)
C92A 0.047(6) 0.051(7) 0.109(9) -0.014(7) -0.009(6) 0.014(5)
C93A 0.045(6) 0.060(7) 0.048(7) 0.026(6) -0.004(5) -0.005(5)
C94A 0.068(8) 0.078(9) 0.132(11) 0.024(8) -0.015(8) 0.009(7)

loop_
_atom_type_symbol
_atom_type_description
_atom_type_scat_dispersion_real
_atom_type_scat_dispersion_imag
_atom_type_scat_source
C C 0.0181 0.0091 'International Tables Vol C Tables 4.2.6.8 and 6.1.1.4'
H H 0.0000 0.0000 'International Tables Vol C Tables 4.2.6.8 and 6.1.1.4'
O O 0.0492 0.0322 'International Tables Vol C Tables 4.2.6.8 and 6.1.1.4'
Y Y -0.2670 2.0244 'International Tables Vol C Tables 4.2.6.8 and 6.1.1.4'
Mg Mg 0.1719 0.1771 'International Tables Vol C Tables 4.2.6.8 and 6.1.1.4'

loop_
_exptl_crystal_face_index_h
_exptl_crystal_face_index_k
_exptl_crystal_face_index_l
_exptl_crystal_face_perp_dist
-3 0 -13 0.0276
3 1 13 0.0554
-11 0 5 0.0354
11 0 -5 0.0213
-2 11 -5 0.2318
2 6 12 0.1134
2 -12 2 0.2012
11 0 -6 0.0159

loop_
_geom_angle_atom_site_label_1
_geom_angle_atom_site_label_2
_geom_angle_atom_site_label_3
_geom_angle
_geom_angle_site_symmetry_1
_geom_angle_site_symmetry_3
_geom_angle_publ_flag
C49 Y C33 35.02(5) . . ?
C49 Y C1 159.74(5) . . ?
C33 Y C1 151.30(5) . . ?
C49 Y C17 152.37(5) . . ?
C33 Y C17 159.51(5) . . ?
C1 Y C17 34.99(5) . . ?
C49 Y C50 32.38(5) . . ?
C33 Y C50 54.53(5) . . ?
C1 Y C50 154.17(5) . . ?
C17 Y C50 122.41(5) . . ?
C49 Y C58 54.49(5) . . ?
C33 Y C58 32.53(5) . . ?
C1 Y C58 144.28(5) . . ?
C17 Y C58 127.47(5) . . ?
C50 Y C58 51.88(5) . . ?
C49 Y C2 127.78(5) . . ?
C33 Y C2 144.61(5) . . ?
C1 Y C2 32.46(5) . . ?
C17 Y C2 54.36(5) . . ?
C50 Y C2 134.15(5) . . ?
C58 Y C2 173.10(5) . . ?
C49 Y C26 153.34(5) . . ?
C33 Y C26 121.54(5) . . ?
C1 Y C26 32.28(5) . . ?
C17 Y C26 54.28(5) . . ?
C50 Y C26 162.99(5) . . ?
C58 Y C26 114.71(5) . . ?
C2 Y C26 60.10(5) . . ?
C49 Y C18 144.98(5) . . ?
C33 Y C18 127.47(5) . . ?
C1 Y C18 54.23(5) . . ?
C17 Y C18 32.37(5) . . ?
C50 Y C18 115.54(5) . . ?
C58 Y C18 97.06(5) . . ?
C2 Y C18 83.08(5) . . ?
C26 Y C18 51.43(4) . . ?
C49 Y C42 32.32(5) . . ?
C33 Y C42 54.26(5) . . ?
C1 Y C42 127.75(5) . . ?
C17 Y C42 145.15(5) . . ?
C50 Y C42 59.98(5) . . ?
C58 Y C42 83.18(5) . . ?
C2 Y C42 97.42(4) . . ?
C26 Y C42 133.82(5) . . ?
C18 Y C42 173.98(5) . . ?
C49 Y C10 122.75(5) . . ?
C33 Y C10 154.46(5) . . ?
C1 Y C10 54.24(5) . . ?
C17 Y C10 32.13(5) . . ?
C50 Y C10 99.94(5) . . ?
C58 Y C10 134.15(5) . . ?
C2 Y C10 51.62(4) . . ?
C26 Y C10 82.85(5) . . ?
C18 Y C10 59.86(5) . . ?
C42 Y C10 115.86(5) . . ?
C49 Y C34 54.10(5) . . ?
C33 Y C34 32.12(5) . . ?
C1 Y C34 121.81(5) . . ?
C17 Y C34 153.53(5) . . ?
C50 Y C34 82.95(5) . . ?
C58 Y C34 60.03(5) . . ?
C2 Y C34 115.10(5) . . ?
C26 Y C34 99.26(5) . . ?
C18 Y C34 133.75(5) . . ?
C42 Y C34 51.36(4) . . ?
C10 Y C34 163.22(5) . . ?
C26 C1 C2 136.95(13) . . ?
C26 C1 C17 107.98(13) . . ?
C2 C1 C17 107.63(13) . . ?
C26 C1 Y 84.36(9) . . ?
C2 C1 Y 83.76(8) . . ?
C17 C1 Y 72.84(8) . . ?
C9 C2 C1 106.24(13) . . ?
C9 C2 C3 123.02(13) . . ?
C1 C2 C3 130.66(14) . . ?
C9 C2 Y 80.67(9) . . ?
C1 C2 Y 63.78(8) . . ?
C3 C2 Y 118.37(10) . . ?
C4 C3 C8 117.55(14) . . ?
C4 C3 C2 122.64(14) . . ?
C8 C3 C2 119.73(14) . . ?
C5 C4 C3 120.88(16) . . ?
C5 C4 H4 119.6 . . ?
C3 C4 H4 119.6 . . ?
C6 C5 C4 120.52(17) . . ?
C6 C5 H5 119.7 . . ?
C4 C5 H5 119.7 . . ?
C5 C6 C7 119.69(17) . . ?
C5 C6 H6 120.2 . . ?
C7 C6 H6 120.2 . . ?
C6 C7 C8 120.00(17) . . ?
C6 C7 H7 120.0 . . ?
C8 C7 H7 120.0 . . ?
C7 C8 C3 121.34(16) . . ?
C7 C8 H8 119.3 . . ?
C3 C8 H8 119.3 . . ?
C2 C9 C10 112.08(14) . . ?
C2 C9 Y 69.81(8) . . ?
C10 C9 Y 70.45(9) . . ?
C2 C9 H9 124.0 . . ?
C10 C9 H9 124.0 . . ?
Y C9 H9 127.5 . . ?
C9 C10 C17 106.02(13) . . ?
C9 C10 C11 123.38(14) . . ?
C17 C10 C11 130.33(14) . . ?
C9 C10 Y 79.91(9) . . ?
C17 C10 Y 63.58(8) . . ?
C11 C10 Y 126.19(10) . . ?
C16 C11 C12 117.11(16) . . ?
C16 C11 C10 123.17(16) . . ?
C12 C11 C10 119.72(15) . . ?
C13 C12 C11 121.32(19) . . ?
C13 C12 H12 119.3 . . ?
C11 C12 H12 119.3 . . ?
C14 C13 C12 120.4(2) . . ?
C14 C13 H13 119.8 . . ?
C12 C13 H13 119.8 . . ?
C15 C14 C13 119.14(19) . . ?
C15 C14 H14 120.4 . . ?
C13 C14 H14 120.4 . . ?
C14 C15 C16 121.1(2) . . ?
C14 C15 H15 119.5 . . ?
C16 C15 H15 119.5 . . ?
C15 C16 C11 120.87(19) . . ?
C15 C16 H16 119.6 . . ?
C11 C16 H16 119.6 . . ?
C10 C17 C18 136.91(14) . . ?
C10 C17 C1 108.02(13) . . ?
C18 C17 C1 107.41(13) . . ?
C10 C17 Y 84.28(8) . . ?
C18 C17 Y 83.94(8) . . ?
C1 C17 Y 72.17(8) . . ?
C25 C18 C17 106.43(13) . . ?
C25 C18 C19 122.97(14) . . ?
C17 C18 C19 129.85(14) . . ?
C25 C18 Y 78.82(8) . . ?
C17 C18 Y 63.69(7) . . ?
C19 C18 Y 130.23(10) . . ?
C20 C19 C24 117.94(15) . . ?
C20 C19 C18 120.61(15) . . ?
C24 C19 C18 121.34(15) . . ?
C21 C20 C19 121.08(18) . . ?
C21 C20 H20 119.5 . . ?
C19 C20 H20 119.5 . . ?
C22 C21 C20 120.15(18) . . ?
C22 C21 H21 119.9 . . ?
C20 C21 H21 119.9 . . ?
C21 C22 C23 119.57(17) . . ?
C21 C22 H22 120.2 . . ?
C23 C22 H22 120.2 . . ?
C22 C23 C24 120.29(18) . . ?
C22 C23 H23 119.9 . . ?
C24 C23 H23 119.9 . . ?
C23 C24 C19 120.96(17) . . ?
C23 C24 H24 119.5 . . ?
C19 C24 H24 119.5 . . ?
C18 C25 C26 112.25(14) . . ?
C18 C25 Y 71.62(8) . . ?
C26 C25 Y 71.50(8) . . ?
C18 C25 H25 123.9 . . ?
C26 C25 H25 123.9 . . ?
Y C25 H25 124.6 . . ?
C25 C26 C1 105.87(13) . . ?
C25 C26 C27 123.24(14) . . ?
C1 C26 C27 129.26(14) . . ?
C25 C26 Y 78.62(9) . . ?
C1 C26 Y 63.36(8) . . ?
C27 C26 Y 133.89(10) . . ?
C28 C27 C32 117.44(16) . . ?
C28 C27 C26 121.67(15) . . ?
C32 C27 C26 120.83(16) . . ?
C29 C28 C27 121.04(18) . . ?
C29 C28 H28 119.5 . . ?
C27 C28 H28 119.5 . . ?
C30 C29 C28 120.5(2) . . ?
C30 C29 H29 119.8 . . ?
C28 C29 H29 119.8 . . ?
C29 C30 C31 119.42(19) . . ?
C29 C30 H30 120.3 . . ?
C31 C30 H30 120.3 . . ?
C30 C31 C32 120.7(2) . . ?
C30 C31 H31 119.7 . . ?
C32 C31 H31 119.7 . . ?
C31 C32 C27 120.92(19) . . ?
C31 C32 H32 119.5 . . ?
C27 C32 H32 119.5 . . ?
C34 C33 C58 137.16(14) . . ?
C34 C33 C49 107.90(13) . . ?
C58 C33 C49 107.64(13) . . ?
C34 C33 Y 85.01(9) . . ?
C58 C33 Y 83.61(9) . . ?
C49 C33 Y 72.45(8) . . ?
C41 C34 C33 105.93(13) . . ?
C41 C34 C35 123.43(14) . . ?
C33 C34 C35 129.46(14) . . ?
C41 C34 Y 78.95(9) . . ?
C33 C34 Y 62.87(8) . . ?
C35 C34 Y 132.41(10) . . ?
C40 C35 C36 117.55(15) . . ?
C40 C35 C34 121.36(15) . . ?
C36 C35 C34 121.03(15) . . ?
C37 C36 C35 121.19(17) . . ?
C37 C36 H36 119.4 . . ?
C35 C36 H36 119.4 . . ?
C38 C37 C36 120.15(18) . . ?
C38 C37 H37 119.9 . . ?
C36 C37 H37 119.9 . . ?
C37 C38 C39 119.78(18) . . ?
C37 C38 H38 120.1 . . ?
C39 C38 H38 120.1 . . ?
C38 C39 C40 120.19(19) . . ?
C38 C39 H39 119.9 . . ?
C40 C39 H39 119.9 . . ?
C39 C40 C35 121.14(17) . . ?
C39 C40 H40 119.4 . . ?
C35 C40 H40 119.4 . . ?
C42 C41 C34 112.36(13) . . ?
C42 C41 Y 71.16(8) . . ?
C34 C41 Y 71.39(8) . . ?
C42 C41 H41 123.8 . . ?
C34 C41 H41 123.8 . . ?
Y C41 H41 125.2 . . ?
C41 C42 C49 105.93(13) . . ?
C41 C42 C43 123.91(14) . . ?
C49 C42 C43 129.38(14) . . ?
C41 C42 Y 79.30(8) . . ?
C49 C42 Y 63.04(7) . . ?
C43 C42 Y 130.09(10) . . ?
C48 C43 C44 117.86(14) . . ?
C48 C43 C42 121.07(14) . . ?
C44 C43 C42 121.00(14) . . ?
C45 C44 C43 121.13(16) . . ?
C45 C44 H44 119.4 . . ?
C43 C44 H44 119.4 . . ?
C44 C45 C46 120.28(16) . . ?
C44 C45 H45 119.9 . . ?
C46 C45 H45 119.9 . . ?
C47 C46 C45 119.43(15) . . ?
C47 C46 H46 120.3 . . ?
C45 C46 H46 120.3 . . ?
C46 C47 C48 120.65(16) . . ?
C46 C47 H47 119.7 . . ?
C48 C47 H47 119.7 . . ?
C47 C48 C43 120.64(16) . . ?
C47 C48 H48 119.7 . . ?
C43 C48 H48 119.7 . . ?
C50 C49 C42 136.65(14) . . ?
C50 C49 C33 108.08(13) . . ?
C42 C49 C33 107.83(13) . . ?
C50 C49 Y 83.72(8) . . ?
C42 C49 Y 84.64(8) . . ?
C33 C49 Y 72.53(8) . . ?
C57 C50 C49 105.93(13) . . ?
C57 C50 C51 123.19(14) . . ?
C49 C50 C51 130.76(14) . . ?
C57 C50 Y 80.24(9) . . ?
C49 C50 Y 63.90(8) . . ?
C51 C50 Y 124.07(10) . . ?
C56 C51 C52 118.00(16) . . ?
C56 C51 C50 118.88(16) . . ?
C52 C51 C50 123.10(15) . . ?
C53 C52 C51 120.87(17) . . ?
C53 C52 H52 119.6 . . ?
C51 C52 H52 119.6 . . ?
C54 C53 C52 120.36(19) . . ?
C54 C53 H53 119.8 . . ?
C52 C53 H53 119.8 . . ?
C53 C54 C55 119.65(19) . . ?
C53 C54 H54 120.2 . . ?
C55 C54 H54 120.2 . . ?
C56 C55 C54 120.0(2) . . ?
C56 C55 H55 120.0 . . ?
C54 C55 H55 120.0 . . ?
C55 C56 C51 121.1(2) . . ?
C55 C56 H56 119.4 . . ?
C51 C56 H56 119.4 . . ?
C58 C57 C50 112.24(14) . . ?
C58 C57 Y 70.10(9) . . ?
C50 C57 Y 69.99(8) . . ?
C58 C57 H57 123.9 . . ?
C50 C57 H57 123.9 . . ?
Y C57 H57 127.7 . . ?
C57 C58 C33 106.08(13) . . ?
C57 C58 C59 123.26(14) . . ?
C33 C58 C59 130.65(14) . . ?
C57 C58 Y 80.30(9) . . ?
C33 C58 Y 63.86(8) . . ?
C59 C58 Y 120.19(10) . . ?
C64 C59 C60 117.72(15) . . ?
C64 C59 C58 122.20(15) . . ?
C60 C59 C58 120.00(15) . . ?
C61 C60 C59 120.67(18) . . ?
C61 C60 H60 119.7 . . ?
C59 C60 H60 119.7 . . ?
C62 C61 C60 120.42(18) . . ?
C62 C61 H61 119.8 . . ?
C60 C61 H61 119.8 . . ?
C61 C62 C63 119.73(17) . . ?
C61 C62 H62 120.1 . . ?
C63 C62 H62 120.1 . . ?
C62 C63 C64 120.18(19) . . ?
C62 C63 H63 119.9 . . ?
C64 C63 H63 119.9 . . ?
C63 C64 C59 121.25(17) . . ?
C63 C64 H64 119.4 . . ?
C59 C64 H64 119.4 . . ?
O3 Mg O3 180.00(6) . 3_666 ?
O3 Mg O2 89.40(4) . 3_666 ?
O3 Mg O2 90.60(4) 3_666 3_666 ?
O3 Mg O2 90.60(4) . . ?
O3 Mg O2 89.40(4) 3_666 . ?
O2 Mg O2 180.00(4) 3_666 . ?
O3 Mg O1 90.27(4) . . ?
O3 Mg O1 89.73(4) 3_666 . ?
O2 Mg O1 89.59(4) 3_666 . ?
O2 Mg O1 90.41(4) . . ?
O3 Mg O1 89.73(4) . 3_666 ?
O3 Mg O1 90.27(4) 3_666 3_666 ?
O2 Mg O1 90.41(4) 3_666 3_666 ?
O2 Mg O1 89.59(4) . 3_666 ?
O1 Mg O1 180.00(5) . 3_666 ?
C71 O1 C74 108.66(13) . . ?
C71 O1 Mg 124.90(10) . . ?
C74 O1 Mg 126.42(10) . . ?
O1 C71 C72A 103.8(9) . . ?
O1 C71 C72 106.6(4) . . ?
O1 C71 H71A 110.4 . . ?
C72 C71 H71A 110.4 . . ?
O1 C71 H71B 110.4 . . ?
C72 C71 H71B 110.4 . . ?
H71A C71 H71B 108.6 . . ?
O1 C71 H71C 111.0 . . ?
C72A C71 H71C 111.0 . . ?
O1 C71 H71D 111.0 . . ?
C72A C71 H71D 111.0 . . ?
H71C C71 H71D 109.0 . . ?
C71 C72 C73 100.1(5) . . ?
C71 C72 H72A 111.7 . . ?
C73 C72 H72A 111.7 . . ?
C71 C72 H72B 111.7 . . ?
C73 C72 H72B 111.7 . . ?
H72A C72 H72B 109.5 . . ?
C74 C73 C72 102.0(5) . . ?
C74 C73 H73A 111.4 . . ?
C72 C73 H73A 111.4 . . ?
C74 C73 H73B 111.4 . . ?
C72 C73 H73B 111.4 . . ?
H73A C73 H73B 109.2 . . ?
C73A C72A C71 110.8(16) . . ?
C73A C72A H72C 109.5 . . ?
C71 C72A H72C 109.5 . . ?
C73A C72A H72D 109.5 . . ?
C71 C72A H72D 109.5 . . ?
H72C C72A H72D 108.1 . . ?
C72A C73A C74 102.0(12) . . ?
C72A C73A H73C 111.4 . . ?
C74 C73A H73C 111.4 . . ?
C72A C73A H73D 111.4 . . ?
C74 C73A H73D 111.4 . . ?
H73C C73A H73D 109.2 . . ?
O1 C74 C73 105.9(2) . . ?
O1 C74 C73A 104.1(4) . . ?
O1 C74 H74A 110.5 . . ?
C73 C74 H74A 110.5 . . ?
O1 C74 H74B 110.5 . . ?
C73 C74 H74B 110.5 . . ?
H74A C74 H74B 108.7 . . ?
O1 C74 H74C 110.9 . . ?
C73A C74 H74C 110.9 . . ?
O1 C74 H74D 110.9 . . ?
C73A C74 H74D 110.9 . . ?
H74C C74 H74D 109.0 . . ?
C75 O2 C78 108.60(12) . . ?
C75 O2 Mg 127.00(10) . . ?
C78 O2 Mg 124.32(10) . . ?
O2 C75 C76 104.94(14) . . ?
O2 C75 H75A 110.8 . . ?
C76 C75 H75A 110.8 . . ?
O2 C75 H75B 110.8 . . ?
C76 C75 H75B 110.8 . . ?
H75A C75 H75B 108.8 . . ?
C75 C76 C77 102.04(15) . . ?
C75 C76 H76A 111.4 . . ?
C77 C76 H76A 111.4 . . ?
C75 C76 H76B 111.4 . . ?
C77 C76 H76B 111.4 . . ?
H76A C76 H76B 109.2 . . ?
C78 C77 C76 102.39(15) . . ?
C78 C77 H77A 111.3 . . ?
C76 C77 H77A 111.3 . . ?
C78 C77 H77B 111.3 . . ?
C76 C77 H77B 111.3 . . ?
H77A C77 H77B 109.2 . . ?
O2 C78 C77 105.36(15) . . ?
O2 C78 H78A 110.7 . . ?
C77 C78 H78A 110.7 . . ?
O2 C78 H78B 110.7 . . ?
C77 C78 H78B 110.7 . . ?
H78A C78 H78B 108.8 . . ?
C82 O3 C79 108.65(12) . . ?
C82 O3 Mg 126.80(10) . . ?
C79 O3 Mg 124.55(9) . . ?
O3 C79 C80 105.35(14) . . ?
O3 C79 H79A 110.7 . . ?
C80 C79 H79A 110.7 . . ?
O3 C79 H79B 110.7 . . ?
C80 C79 H79B 110.7 . . ?
H79A C79 H79B 108.8 . . ?
C81A C80 C79 109.7(3) . . ?
C81 C80 C79 103.10(19) . . ?
C81 C80 H80A 111.1 . . ?
C79 C80 H80A 111.1 . . ?
C81 C80 H80B 111.1 . . ?
C79 C80 H80B 111.1 . . ?
H80A C80 H80B 109.1 . . ?
C81A C80 H80C 109.7 . . ?
C79 C80 H80C 109.7 . . ?
C81A C80 H80D 109.7 . . ?
C79 C80 H80D 109.7 . . ?
H80C C80 H80D 108.2 . . ?
C80 C81 C82 103.3(2) . . ?
C80 C81 H81A 111.1 . . ?
C82 C81 H81A 111.1 . . ?
C80 C81 H81B 111.1 . . ?
C82 C81 H81B 111.1 . . ?
H81A C81 H81B 109.1 . . ?
C80 C81A C82 105.1(5) . . ?
C80 C81A H81C 110.7 . . ?
C82 C81A H81C 110.7 . . ?
C80 C81A H81D 110.7 . . ?
C82 C81A H81D 110.7 . . ?
H81C C81A H81D 108.8 . . ?
O3 C82 C81 104.29(16) . . ?
O3 C82 C81A 104.6(3) . . ?
O3 C82 H82A 110.9 . . ?
C81 C82 H82A 110.9 . . ?
O3 C82 H82B 110.9 . . ?
C81 C82 H82B 110.9 . . ?
H82A C82 H82B 108.9 . . ?
O3 C82 H82C 110.8 . . ?
C81A C82 H82C 110.8 . . ?
O3 C82 H82D 110.8 . . ?
C81A C82 H82D 110.8 . . ?
H82C C82 H82D 108.9 . . ?
C86 O4 C83 104.8(3) . . ?
O4 C83 C84 105.0(3) . . ?
O4 C83 H83A 110.7 . . ?
C84 C83 H83A 110.7 . . ?
O4 C83 H83B 110.7 . . ?
C84 C83 H83B 110.7 . . ?
H83A C83 H83B 108.8 . . ?
C85 C84 C83 103.8(3) . . ?
C85 C84 H84A 111.0 . . ?
C83 C84 H84A 111.0 . . ?
C85 C84 H84B 111.0 . . ?
C83 C84 H84B 111.0 . . ?
H84A C84 H84B 109.0 . . ?
C84 C85 C86 104.2(3) . . ?
C84 C85 H85A 110.9 . . ?
C86 C85 H85A 110.9 . . ?
C84 C85 H85B 110.9 . . ?
C86 C85 H85B 110.9 . . ?
H85A C85 H85B 108.9 . . ?
O4 C86 C85 105.5(4) . . ?
O4 C86 H86A 110.6 . . ?
C85 C86 H86A 110.6 . . ?
O4 C86 H86B 110.6 . . ?
C85 C86 H86B 110.6 . . ?
H86A C86 H86B 108.8 . . ?
C83A O4A C86A 115(3) . . ?
O4A C83A C84A 97(2) . . ?
O4A C83A H83C 112.4 . . ?
C84A C83A H83C 112.4 . . ?
O4A C83A H83D 112.4 . . ?
C84A C83A H83D 112.4 . . ?
H83C C83A H83D 110.0 . . ?
C85A C84A C83A 111(3) . . ?
C85A C84A H84C 109.3 . . ?
C83A C84A H84C 109.3 . . ?
C85A C84A H84D 109.3 . . ?
C83A C84A H84D 109.3 . . ?
H84C C84A H84D 108.0 . . ?
C84A C85A C86A 101(3) . . ?
C84A C85A H85C 111.6 . . ?
C86A C85A H85C 111.6 . . ?
C84A C85A H85D 111.6 . . ?
C86A C85A H85D 111.6 . . ?
H85C C85A H85D 109.4 . . ?
O4A C86A C85A 96(3) . . ?
O4A C86A H86C 112.5 . . ?
C85A C86A H86C 112.5 . . ?
O4A C86A H86D 112.5 . . ?
C85A C86A H86D 112.5 . . ?
H86C C86A H86D 110.1 . . ?
C87 O5 C90 102.7(8) . . ?
O5 C87 C88 109.1(7) . . ?
O5 C87 H87A 109.9 . . ?
C88 C87 H87A 109.9 . . ?
O5 C87 H87B 109.9 . . ?
C88 C87 H87B 109.9 . . ?
H87A C87 H87B 108.3 . . ?
C87 C88 C89 103.0(6) . . ?
C87 C88 H88A 111.2 . . ?
C89 C88 H88A 111.2 . . ?
C87 C88 H88B 111.2 . . ?
C89 C88 H88B 111.2 . . ?
H88A C88 H88B 109.1 . . ?
C90 C89 C88 105.0(8) . . ?
C90 C89 H89A 110.8 . . ?
C88 C89 H89A 110.8 . . ?
C90 C89 H89B 110.8 . . ?
C88 C89 H89B 110.8 . . ?
H89A C89 H89B 108.8 . . ?
C89 C90 O5 111.0(9) . . ?
C89 C90 H90A 109.4 . . ?
O5 C90 H90A 109.4 . . ?
C89 C90 H90B 109.4 . . ?
O5 C90 H90B 109.4 . . ?
H90A C90 H90B 108.0 . . ?
C87A O5A C90A 109.1(17) . . ?
O5A C87A C88A 107.0(15) . . ?
O5A C87A H87C 110.3 . . ?
C88A C87A H87C 110.3 . . ?
O5A C87A H87D 110.3 . . ?
C88A C87A H87D 110.3 . . ?
H87C C87A H87D 108.6 . . ?
C87A C88A C89A 102.8(12) . . ?
C87A C88A H88C 111.2 . . ?
C89A C88A H88C 111.2 . . ?
C87A C88A H88D 111.2 . . ?
C89A C88A H88D 111.2 . . ?
H88C C88A H88D 109.1 . . ?
C90A C89A C88A 97.1(14) . . ?
C90A C89A H89C 112.3 . . ?
C88A C89A H89C 112.3 . . ?
C90A C89A H89D 112.3 . . ?
C88A C89A H89D 112.3 . . ?
H89C C89A H89D 109.9 . . ?
O5A C90A C89A 104.5(14) . . ?
O5A C90A H90C 110.9 . . ?
C89A C90A H90C 110.9 . . ?
O5A C90A H90D 110.9 . . ?
C89A C90A H90D 110.9 . . ?
H90C C90A H90D 108.9 . . ?
C94 O6 C91 106.2(5) . . ?
O6 C91 C92 105.3(6) . . ?
O6 C91 H91A 110.7 . . ?
C92 C91 H91A 110.7 . . ?
O6 C91 H91B 110.7 . . ?
C92 C91 H91B 110.7 . . ?
H91A C91 H91B 108.8 . . ?
C93 C92 C91 101.9(5) . . ?
C93 C92 H92A 111.4 . . ?
C91 C92 H92A 111.4 . . ?
C93 C92 H92B 111.4 . . ?
C91 C92 H92B 111.4 . . ?
H92A C92 H92B 109.2 . . ?
C94 C93 C92 103.1(4) . . ?
C94 C93 H93A 111.2 . . ?
C92 C93 H93A 111.2 . . ?
C94 C93 H93B 111.2 . . ?
C92 C93 H93B 111.2 . . ?
H93A C93 H93B 109.1 . . ?
O6 C94 C93 111.1(4) . . ?
O6 C94 H94A 109.4 . . ?
C93 C94 H94A 109.4 . . ?
O6 C94 H94B 109.4 . . ?
C93 C94 H94B 109.4 . . ?
H94A C94 H94B 108.0 . . ?
C94A O6A C91A 99.7(15) . . ?
O6A C91A C92A 98.0(12) . . ?
O6A C91A H91C 112.2 . . ?
C92A C91A H91C 112.2 . . ?
O6A C91A H91D 112.2 . . ?
C92A C91A H91D 112.2 . . ?
H91C C91A H91D 109.8 . . ?
C93A C92A C91A 99.7(12) . . ?
C93A C92A H92C 111.8 . . ?
C91A C92A H92C 111.8 . . ?
C93A C92A H92D 111.8 . . ?
C91A C92A H92D 111.8 . . ?
H92C C92A H92D 109.6 . . ?
C94A C93A C92A 98.2(13) . . ?
C94A C93A H93C 112.1 . . ?
C92A C93A H93C 112.1 . . ?
C94A C93A H93D 112.1 . . ?
C92A C93A H93D 112.1 . . ?
H93C C93A H93D 109.8 . . ?
O6A C94A C93A 113.8(15) . . ?
O6A C94A H94C 108.8 . . ?
C93A C94A H94C 108.8 . . ?
O6A C94A H94D 108.8 . . ?
C93A C94A H94D 108.8 . . ?
H94C C94A H94D 107.7 . . ?

loop_
_geom_bond_atom_site_label_1
_geom_bond_atom_site_label_2
_geom_bond_distance
_geom_bond_site_symmetry_2
_geom_bond_publ_flag
Y C49 2.4217(14) . ?
Y C33 2.4226(14) . ?
Y C1 2.4268(14) . ?
Y C17 2.4356(14) . ?
Y C50 2.6805(15) . ?
Y C58 2.6818(15) . ?
Y C2 2.6892(15) . ?
Y C26 2.7020(15) . ?
Y C18 2.7020(14) . ?
Y C42 2.7050(14) . ?
Y C10 2.7061(15) . ?
Y C34 2.7118(15) . ?
C1 C26 1.450(2) . ?
C1 C2 1.452(2) . ?
C1 C17 1.462(2) . ?
C2 C9 1.411(2) . ?
C2 C3 1.474(2) . ?
C3 C4 1.395(2) . ?
C3 C8 1.402(2) . ?
C4 C5 1.385(2) . ?
C4 H4 0.9500 . ?
C5 C6 1.380(3) . ?
C5 H5 0.9500 . ?
C6 C7 1.380(3) . ?
C6 H6 0.9500 . ?
C7 C8 1.383(2) . ?
C7 H7 0.9500 . ?
C8 H8 0.9500 . ?
C9 C10 1.420(2) . ?
C9 H9 0.9500 . ?
C10 C17 1.446(2) . ?
C10 C11 1.473(2) . ?
C11 C16 1.396(2) . ?
C11 C12 1.397(3) . ?
C12 C13 1.389(3) . ?
C12 H12 0.9500 . ?
C13 C14 1.375(4) . ?
C13 H13 0.9500 . ?
C14 C15 1.369(4) . ?
C14 H14 0.9500 . ?
C15 C16 1.388(3) . ?
C15 H15 0.9500 . ?
C16 H16 0.9500 . ?
C17 C18 1.455(2) . ?
C18 C25 1.405(2) . ?
C18 C19 1.473(2) . ?
C19 C20 1.395(2) . ?
C19 C24 1.398(2) . ?
C20 C21 1.390(3) . ?
C20 H20 0.9500 . ?
C21 C22 1.384(3) . ?
C21 H21 0.9500 . ?
C22 C23 1.385(3) . ?
C22 H22 0.9500 . ?
C23 C24 1.387(2) . ?
C23 H23 0.9500 . ?
C24 H24 0.9500 . ?
C25 C26 1.419(2) . ?
C25 H25 0.9500 . ?
C26 C27 1.468(2) . ?
C27 C28 1.401(2) . ?
C27 C32 1.402(2) . ?
C28 C29 1.389(3) . ?
C28 H28 0.9500 . ?
C29 C30 1.377(3) . ?
C29 H29 0.9500 . ?
C30 C31 1.381(3) . ?
C30 H30 0.9500 . ?
C31 C32 1.384(3) . ?
C31 H31 0.9500 . ?
C32 H32 0.9500 . ?
C33 C34 1.447(2) . ?
C33 C58 1.451(2) . ?
C33 C49 1.458(2) . ?
C34 C41 1.416(2) . ?
C34 C35 1.469(2) . ?
C35 C40 1.396(2) . ?
C35 C36 1.403(2) . ?
C36 C37 1.386(2) . ?
C36 H36 0.9500 . ?
C37 C38 1.381(3) . ?
C37 H37 0.9500 . ?
C38 C39 1.384(3) . ?
C38 H38 0.9500 . ?
C39 C40 1.389(3) . ?
C39 H39 0.9500 . ?
C40 H40 0.9500 . ?
C41 C42 1.409(2) . ?
C41 H41 0.9500 . ?
C42 C49 1.453(2) . ?
C42 C43 1.469(2) . ?
C43 C48 1.401(2) . ?
C43 C44 1.403(2) . ?
C44 C45 1.387(2) . ?
C44 H44 0.9500 . ?
C45 C46 1.388(3) . ?
C45 H45 0.9500 . ?
C46 C47 1.383(3) . ?
C46 H46 0.9500 . ?
C47 C48 1.393(2) . ?
C47 H47 0.9500 . ?
C48 H48 0.9500 . ?
C49 C50 1.444(2) . ?
C50 C57 1.416(2) . ?
C50 C51 1.472(2) . ?
C51 C56 1.394(2) . ?
C51 C52 1.395(2) . ?
C52 C53 1.385(2) . ?
C52 H52 0.9500 . ?
C53 C54 1.380(3) . ?
C53 H53 0.9500 . ?
C54 C55 1.386(3) . ?
C54 H54 0.9500 . ?
C55 C56 1.385(3) . ?
C55 H55 0.9500 . ?
C56 H56 0.9500 . ?
C57 C58 1.409(2) . ?
C57 H57 0.9500 . ?
C58 C59 1.469(2) . ?
C59 C64 1.396(2) . ?
C59 C60 1.403(2) . ?
C60 C61 1.393(2) . ?
C60 H60 0.9500 . ?
C61 C62 1.380(3) . ?
C61 H61 0.9500 . ?
C62 C63 1.381(3) . ?
C62 H62 0.9500 . ?
C63 C64 1.389(2) . ?
C63 H63 0.9500 . ?
C64 H64 0.9500 . ?
Mg O3 2.0831(11) . ?
Mg O3 2.0831(11) 3_666 ?
Mg O2 2.0874(10) 3_666 ?
Mg O2 2.0875(10) . ?
Mg O1 2.1138(11) . ?
Mg O1 2.1138(11) 3_666 ?
O1 C71 1.4573(19) . ?
O1 C74 1.459(2) . ?
C71 C72A 1.48(2) . ?
C71 C72 1.501(9) . ?
C71 H71A 0.9900 . ?
C71 H71B 0.9900 . ?
C71 H71C 0.9900 . ?
C71 H71D 0.9900 . ?
C72 C73 1.570(10) . ?
C72 H72A 0.9900 . ?
C72 H72B 0.9900 . ?
C73 C74 1.493(5) . ?
C73 H73A 0.9900 . ?
C73 H73B 0.9900 . ?
C72A C73A 1.37(3) . ?
C72A H72C 0.9900 . ?
C72A H72D 0.9900 . ?
C73A C74 1.561(9) . ?
C73A H73C 0.9900 . ?
C73A H73D 0.9900 . ?
C74 H74A 0.9900 . ?
C74 H74B 0.9900 . ?
C74 H74C 0.9900 . ?
C74 H74D 0.9900 . ?
O2 C75 1.4628(19) . ?
O2 C78 1.468(2) . ?
C75 C76 1.510(2) . ?
C75 H75A 0.9900 . ?
C75 H75B 0.9900 . ?
C76 C77 1.511(3) . ?
C76 H76A 0.9900 . ?
C76 H76B 0.9900 . ?
C77 C78 1.507(2) . ?
C77 H77A 0.9900 . ?
C77 H77B 0.9900 . ?
C78 H78A 0.9900 . ?
C78 H78B 0.9900 . ?
O3 C82 1.4646(19) . ?
O3 C79 1.4663(19) . ?
C79 C80 1.502(3) . ?
C79 H79A 0.9900 . ?
C79 H79B 0.9900 . ?
C80 C81A 1.420(8) . ?
C80 C81 1.477(4) . ?
C80 H80A 0.9900 . ?
C80 H80B 0.9900 . ?
C80 H80C 0.9900 . ?
C80 H80D 0.9900 . ?
C81 C82 1.516(3) . ?
C81 H81A 0.9900 . ?
C81 H81B 0.9900 . ?
C81A C82 1.536(9) . ?
C81A H81C 0.9900 . ?
C81A H81D 0.9900 . ?
C82 H82A 0.9900 . ?
C82 H82B 0.9900 . ?
C82 H82C 0.9900 . ?
C82 H82D 0.9900 . ?
O4 C86 1.385(6) . ?
O4 C83 1.438(4) . ?
C83 C84 1.517(4) . ?
C83 H83A 0.9900 . ?
C83 H83B 0.9900 . ?
C84 C85 1.487(7) . ?
C84 H84A 0.9900 . ?
C84 H84B 0.9900 . ?
C85 C86 1.559(5) . ?
C85 H85A 0.9900 . ?
C85 H85B 0.9900 . ?
C86 H86A 0.9900 . ?
C86 H86B 0.9900 . ?
O4A C83A 1.44(3) . ?
O4A C86A 1.45(4) . ?
C83A C84A 1.487(18) . ?
C83A H83C 0.9900 . ?
C83A H83D 0.9900 . ?
C84A C85A 1.475(19) . ?
C84A H84C 0.9900 . ?
C84A H84D 0.9900 . ?
C85A C86A 1.51(2) . ?
C85A H85C 0.9900 . ?
C85A H85D 0.9900 . ?
C86A H86C 0.9900 . ?
C86A H86D 0.9900 . ?
O5 C87 1.365(11) . ?
O5 C90 1.465(14) . ?
C87 C88 1.477(10) . ?
C87 H87A 0.9900 . ?
C87 H87B 0.9900 . ?
C88 C89 1.515(13) . ?
C88 H88A 0.9900 . ?
C88 H88B 0.9900 . ?
C89 C90 1.378(13) . ?
C89 H89A 0.9900 . ?
C89 H89B 0.9900 . ?
C90 H90A 0.9900 . ?
C90 H90B 0.9900 . ?
O5A C87A 1.334(16) . ?
O5A C90A 1.359(17) . ?
C87A C88A 1.504(18) . ?
C87A H87C 0.9900 . ?
C87A H87D 0.9900 . ?
C88A C89A 1.51(2) . ?
C88A H88C 0.9900 . ?
C88A H88D 0.9900 . ?
C89A C90A 1.50(2) . ?
C89A H89C 0.9900 . ?
C89A H89D 0.9900 . ?
C90A H90C 0.9900 . ?
C90A H90D 0.9900 . ?
O6 C94 1.368(6) . ?
O6 C91 1.375(8) . ?
C91 C92 1.496(9) . ?
C91 H91A 0.9900 . ?
C91 H91B 0.9900 . ?
C92 C93 1.446(7) . ?
C92 H92A 0.9900 . ?
C92 H92B 0.9900 . ?
C93 C94 1.443(6) . ?
C93 H93A 0.9900 . ?
C93 H93B 0.9900 . ?
C94 H94A 0.9900 . ?
C94 H94B 0.9900 . ?
O6A C94A 1.33(2) . ?
O6A C91A 1.341(18) . ?
C91A C92A 1.62(2) . ?
C91A H91C 0.9900 . ?
C91A H91D 0.9900 . ?
C92A C93A 1.53(2) . ?
C92A H92C 0.9900 . ?
C92A H92D 0.9900 . ?
C93A C94A 1.41(2) . ?
C93A H93C 0.9900 . ?
C93A H93D 0.9900 . ?
C94A H94C 0.9900 . ?
C94A H94D 0.9900 . ?

loop_
_geom_torsion_atom_site_label_1
_geom_torsion_atom_site_label_2
_geom_torsion_atom_site_label_3
_geom_torsion_atom_site_label_4
_geom_torsion
_geom_torsion_site_symmetry_1
_geom_torsion_site_symmetry_2
_geom_torsion_site_symmetry_3
_geom_torsion_site_symmetry_4
_geom_torsion_publ_flag
C26 C1 C2 C9 145.46(18) . . . . ?
C17 C1 C2 C9 0.89(16) . . . . ?
Y C1 C2 C9 70.63(11) . . . . ?
C26 C1 C2 C3 -31.1(3) . . . . ?
C17 C1 C2 C3 -175.71(15) . . . . ?
Y C1 C2 C3 -105.97(15) . . . . ?
C26 C1 C2 Y 74.82(18) . . . . ?
C17 C1 C2 Y -69.74(10) . . . . ?
C9 C2 C3 C4 -145.89(16) . . . . ?
C1 C2 C3 C4 30.2(2) . . . . ?
Y C2 C3 C4 -48.35(18) . . . . ?
C9 C2 C3 C8 30.8(2) . . . . ?
C1 C2 C3 C8 -153.10(16) . . . . ?
Y C2 C3 C8 128.34(13) . . . . ?
C8 C3 C4 C5 -0.6(2) . . . . ?
C2 C3 C4 C5 176.14(16) . . . . ?
C3 C4 C5 C6 -0.8(3) . . . . ?
C4 C5 C6 C7 1.7(3) . . . . ?
C5 C6 C7 C8 -1.3(3) . . . . ?
C6 C7 C8 C3 -0.1(3) . . . . ?
C4 C3 C8 C7 1.0(2) . . . . ?
C2 C3 C8 C7 -175.81(16) . . . . ?
C1 C2 C9 C10 -1.33(17) . . . . ?
C3 C2 C9 C10 175.59(13) . . . . ?
Y C2 C9 C10 57.72(12) . . . . ?
C1 C2 C9 Y -59.05(9) . . . . ?
C3 C2 C9 Y 117.87(14) . . . . ?
C2 C9 C10 C17 1.22(17) . . . . ?
Y C9 C10 C17 58.59(9) . . . . ?
C2 C9 C10 C11 175.70(14) . . . . ?
Y C9 C10 C11 -126.94(15) . . . . ?
C2 C9 C10 Y -57.37(11) . . . . ?
C9 C10 C11 C16 148.21(17) . . . . ?
C17 C10 C11 C16 -38.8(3) . . . . ?
Y C10 C11 C16 45.4(2) . . . . ?
C9 C10 C11 C12 -31.4(2) . . . . ?
C17 C10 C11 C12 141.64(18) . . . . ?
Y C10 C11 C12 -134.22(14) . . . . ?
C16 C11 C12 C13 2.0(3) . . . . ?
C10 C11 C12 C13 -178.41(19) . . . . ?
C11 C12 C13 C14 0.4(3) . . . . ?
C12 C13 C14 C15 -2.3(4) . . . . ?
C13 C14 C15 C16 1.7(4) . . . . ?
C14 C15 C16 C11 0.8(3) . . . . ?
C12 C11 C16 C15 -2.5(3) . . . . ?
C10 C11 C16 C15 177.84(17) . . . . ?
C9 C10 C17 C18 -144.55(17) . . . . ?
C11 C10 C17 C18 41.5(3) . . . . ?
Y C10 C17 C18 -74.80(17) . . . . ?
C9 C10 C17 C1 -0.61(16) . . . . ?
C11 C10 C17 C1 -174.55(15) . . . . ?
Y C10 C17 C1 69.14(10) . . . . ?
C9 C10 C17 Y -69.75(11) . . . . ?
C11 C10 C17 Y 116.30(16) . . . . ?
C26 C1 C17 C10 -155.58(12) . . . . ?
C2 C1 C17 C10 -0.17(16) . . . . ?
Y C1 C17 C10 -77.61(10) . . . . ?
C26 C1 C17 C18 -0.51(16) . . . . ?
C2 C1 C17 C18 154.90(12) . . . . ?
Y C1 C17 C18 77.47(10) . . . . ?
C26 C1 C17 Y -77.98(10) . . . . ?
C2 C1 C17 Y 77.44(10) . . . . ?
C10 C17 C18 C25 143.13(17) . . . . ?
C1 C17 C18 C25 -0.95(16) . . . . ?
Y C17 C18 C25 68.20(10) . . . . ?
C10 C17 C18 C19 -46.8(3) . . . . ?
C1 C17 C18 C19 169.13(14) . . . . ?
Y C17 C18 C19 -121.72(15) . . . . ?
C10 C17 C18 Y 74.93(17) . . . . ?
C1 C17 C18 Y -69.15(9) . . . . ?
C25 C18 C19 C20 134.98(17) . . . . ?
C17 C18 C19 C20 -33.7(2) . . . . ?
Y C18 C19 C20 -120.78(16) . . . . ?
C25 C18 C19 C24 -41.0(2) . . . . ?
C17 C18 C19 C24 150.38(16) . . . . ?
Y C18 C19 C24 63.3(2) . . . . ?
C24 C19 C20 C21 0.9(3) . . . . ?
C18 C19 C20 C21 -175.20(18) . . . . ?
C19 C20 C21 C22 -0.7(3) . . . . ?
C20 C21 C22 C23 -0.3(3) . . . . ?
C21 C22 C23 C24 1.1(3) . . . . ?
C22 C23 C24 C19 -0.9(3) . . . . ?
C20 C19 C24 C23 -0.1(3) . . . . ?
C18 C19 C24 C23 175.93(16) . . . . ?
C17 C18 C25 C26 2.15(17) . . . . ?
C19 C18 C25 C26 -168.78(14) . . . . ?
Y C18 C25 C26 60.19(11) . . . . ?
C17 C18 C25 Y -58.04(9) . . . . ?
C19 C18 C25 Y 131.03(14) . . . . ?
C18 C25 C26 C1 -2.45(17) . . . . ?
Y C25 C26 C1 57.80(9) . . . . ?
C18 C25 C26 C27 164.21(14) . . . . ?
Y C25 C26 C27 -135.53(15) . . . . ?
C18 C25 C26 Y -60.26(11) . . . . ?
C2 C1 C26 C25 -142.74(17) . . . . ?
C17 C1 C26 C25 1.74(16) . . . . ?
Y C1 C26 C25 -68.15(10) . . . . ?
C2 C1 C26 C27 51.7(3) . . . . ?
C17 C1 C26 C27 -163.83(14) . . . . ?
Y C1 C26 C27 126.28(15) . . . . ?
C2 C1 C26 Y -74.59(18) . . . . ?
C17 C1 C26 Y 69.89(10) . . . . ?
C25 C26 C27 C28 32.9(2) . . . . ?
C1 C26 C27 C28 -163.77(16) . . . . ?
Y C26 C27 C28 -74.8(2) . . . . ?
C25 C26 C27 C32 -143.99(16) . . . . ?
C1 C26 C27 C32 19.4(2) . . . . ?
Y C26 C27 C32 108.36(17) . . . . ?
C32 C27 C28 C29 -1.3(3) . . . . ?
C26 C27 C28 C29 -178.24(17) . . . . ?
C27 C28 C29 C30 -0.2(3) . . . . ?
C28 C29 C30 C31 1.0(4) . . . . ?
C29 C30 C31 C32 -0.4(4) . . . . ?
C30 C31 C32 C27 -1.1(3) . . . . ?
C28 C27 C32 C31 1.9(3) . . . . ?
C26 C27 C32 C31 178.91(17) . . . . ?
C58 C33 C34 C41 -143.28(18) . . . . ?
C49 C33 C34 C41 1.47(16) . . . . ?
Y C33 C34 C41 -68.27(10) . . . . ?
C58 C33 C34 C35 49.0(3) . . . . ?
C49 C33 C34 C35 -166.21(14) . . . . ?
Y C33 C34 C35 124.05(15) . . . . ?
C58 C33 C34 Y -75.01(18) . . . . ?
C49 C33 C34 Y 69.74(9) . . . . ?
C41 C34 C35 C40 36.6(2) . . . . ?
C33 C34 C35 C40 -157.59(16) . . . . ?
Y C34 C35 C40 -70.3(2) . . . . ?
C41 C34 C35 C36 -140.40(16) . . . . ?
C33 C34 C35 C36 25.4(2) . . . . ?
Y C34 C35 C36 112.63(16) . . . . ?
C40 C35 C36 C37 0.5(3) . . . . ?
C34 C35 C36 C37 177.67(16) . . . . ?
C35 C36 C37 C38 0.0(3) . . . . ?
C36 C37 C38 C39 -0.4(3) . . . . ?
C37 C38 C39 C40 0.4(4) . . . . ?
C38 C39 C40 C35 0.1(3) . . . . ?
C36 C35 C40 C39 -0.5(3) . . . . ?
C34 C35 C40 C39 -177.67(18) . . . . ?
C33 C34 C41 C42 -2.15(17) . . . . ?
C35 C34 C41 C42 166.47(14) . . . . ?
Y C34 C41 C42 -59.54(11) . . . . ?
C33 C34 C41 Y 57.39(9) . . . . ?
C35 C34 C41 Y -133.99(15) . . . . ?
C34 C41 C42 C49 1.92(17) . . . . ?
Y C41 C42 C49 -57.74(9) . . . . ?
C34 C41 C42 C43 -168.82(13) . . . . ?
Y C41 C42 C43 131.51(14) . . . . ?
C34 C41 C42 Y 59.67(11) . . . . ?
C41 C42 C43 C48 144.80(15) . . . . ?
C49 C42 C43 C48 -23.7(2) . . . . ?
Y C42 C43 C48 -109.32(15) . . . . ?
C41 C42 C43 C44 -32.2(2) . . . . ?
C49 C42 C43 C44 159.31(15) . . . . ?
Y C42 C43 C44 73.65(18) . . . . ?
C48 C43 C44 C45 -0.4(2) . . . . ?
C42 C43 C44 C45 176.72(14) . . . . ?
C43 C44 C45 C46 0.0(3) . . . . ?
C44 C45 C46 C47 0.5(3) . . . . ?
C45 C46 C47 C48 -0.5(3) . . . . ?
C46 C47 C48 C43 0.1(2) . . . . ?
C44 C43 C48 C47 0.3(2) . . . . ?
C42 C43 C48 C47 -176.79(14) . . . . ?
C41 C42 C49 C50 143.74(17) . . . . ?
C43 C42 C49 C50 -46.2(3) . . . . ?
Y C42 C49 C50 74.96(17) . . . . ?
C41 C42 C49 C33 -0.91(16) . . . . ?
C43 C42 C49 C33 169.15(14) . . . . ?
Y C42 C49 C33 -69.70(9) . . . . ?
C41 C42 C49 Y 68.79(10) . . . . ?
C43 C42 C49 Y -121.15(15) . . . . ?
C34 C33 C49 C50 -155.67(12) . . . . ?
C58 C33 C49 C50 0.02(16) . . . . ?
Y C33 C49 C50 -77.09(10) . . . . ?
C34 C33 C49 C42 -0.36(16) . . . . ?
C58 C33 C49 C42 155.33(12) . . . . ?
Y C33 C49 C42 78.22(10) . . . . ?
C34 C33 C49 Y -78.58(10) . . . . ?
C58 C33 C49 Y 77.11(10) . . . . ?
C42 C49 C50 C57 -145.67(17) . . . . ?
C33 C49 C50 C57 -1.07(16) . . . . ?
Y C49 C50 C57 -70.36(11) . . . . ?
C42 C49 C50 C51 38.3(3) . . . . ?
C33 C49 C50 C51 -177.06(15) . . . . ?
Y C49 C50 C51 113.66(16) . . . . ?
C42 C49 C50 Y -75.31(17) . . . . ?
C33 C49 C50 Y 69.29(10) . . . . ?
C57 C50 C51 C56 -42.4(2) . . . . ?
C49 C50 C51 C56 132.97(19) . . . . ?
Y C50 C51 C56 -143.82(14) . . . . ?
C57 C50 C51 C52 135.72(17) . . . . ?
C49 C50 C51 C52 -48.9(2) . . . . ?
Y C50 C51 C52 34.3(2) . . . . ?
C56 C51 C52 C53 0.8(2) . . . . ?
C50 C51 C52 C53 -177.36(16) . . . . ?
C51 C52 C53 C54 -1.0(3) . . . . ?
C52 C53 C54 C55 0.3(4) . . . . ?
C53 C54 C55 C56 0.5(4) . . . . ?
C54 C55 C56 C51 -0.7(4) . . . . ?
C52 C51 C56 C55 0.0(3) . . . . ?
C50 C51 C56 C55 178.3(2) . . . . ?
C49 C50 C57 C58 1.81(17) . . . . ?
C51 C50 C57 C58 178.18(14) . . . . ?
Y C50 C57 C58 -57.30(12) . . . . ?
C49 C50 C57 Y 59.11(10) . . . . ?
C51 C50 C57 Y -124.52(15) . . . . ?
C50 C57 C58 C33 -1.80(17) . . . . ?
Y C57 C58 C33 -59.04(10) . . . . ?
C50 C57 C58 C59 177.11(14) . . . . ?
Y C57 C58 C59 119.87(15) . . . . ?
C50 C57 C58 Y 57.24(12) . . . . ?
C34 C33 C58 C57 145.86(18) . . . . ?
C49 C33 C58 C57 1.04(16) . . . . ?
Y C33 C58 C57 70.31(11) . . . . ?
C34 C33 C58 C59 -32.9(3) . . . . ?
C49 C33 C58 C59 -177.75(15) . . . . ?
Y C33 C58 C59 -108.49(16) . . . . ?
C34 C33 C58 Y 75.55(18) . . . . ?
C49 C33 C58 Y -69.27(10) . . . . ?
C57 C58 C59 C64 -144.41(16) . . . . ?
C33 C58 C59 C64 34.2(2) . . . . ?
Y C58 C59 C64 -45.87(19) . . . . ?
C57 C58 C59 C60 32.2(2) . . . . ?
C33 C58 C59 C60 -149.19(16) . . . . ?
Y C58 C59 C60 130.72(13) . . . . ?
C64 C59 C60 C61 1.9(2) . . . . ?
C58 C59 C60 C61 -174.84(15) . . . . ?
C59 C60 C61 C62 -0.8(3) . . . . ?
C60 C61 C62 C63 -0.5(3) . . . . ?
C61 C62 C63 C64 0.7(3) . . . . ?
C62 C63 C64 C59 0.4(3) . . . . ?
C60 C59 C64 C63 -1.7(2) . . . . ?
C58 C59 C64 C63 174.97(15) . . . . ?
C74 O1 C71 C72A 2.8(11) . . . . ?
Mg O1 C71 C72A -178.9(11) . . . . ?
C74 O1 C71 C72 -14.7(3) . . . . ?
Mg O1 C71 C72 163.6(3) . . . . ?
O1 C71 C72 C73 33.6(5) . . . . ?
C71 C72 C73 C74 -40.1(6) . . . . ?
O1 C71 C72A C73A -24(2) . . . . ?
C71 C72A C73A C74 33(3) . . . . ?
C71 O1 C74 C73 -12.2(3) . . . . ?
Mg O1 C74 C73 169.6(3) . . . . ?
C71 O1 C74 C73A 15.8(8) . . . . ?
Mg O1 C74 C73A -162.5(8) . . . . ?
C72 C73 C74 O1 32.6(5) . . . . ?
C72A C73A C74 O1 -30(2) . . . . ?
C78 O2 C75 C76 -15.34(19) . . . . ?
Mg O2 C75 C76 161.52(11) . . . . ?
O2 C75 C76 C77 34.70(19) . . . . ?
C75 C76 C77 C78 -40.52(18) . . . . ?
C75 O2 C78 C77 -10.39(19) . . . . ?
Mg O2 C78 C77 172.64(11) . . . . ?
C76 C77 C78 O2 31.77(18) . . . . ?
C82 O3 C79 C80 -10.8(2) . . . . ?
Mg O3 C79 C80 168.50(14) . . . . ?
O3 C79 C80 C81A -6.4(7) . . . . ?
O3 C79 C80 C81 31.2(3) . . . . ?
C79 C80 C81 C82 -39.2(3) . . . . ?
C79 C80 C81A C82 20.0(9) . . . . ?
C79 O3 C82 C81 -13.4(3) . . . . ?
Mg O3 C82 C81 167.3(2) . . . . ?
C79 O3 C82 C81A 22.5(6) . . . . ?
Mg O3 C82 C81A -156.7(5) . . . . ?
C80 C81 C82 O3 32.8(3) . . . . ?
C80 C81A C82 O3 -26.0(9) . . . . ?
C86 O4 C83 C84 -41.7(4) . . . . ?
O4 C83 C84 C85 27.8(4) . . . . ?
C83 C84 C85 C86 -5.3(5) . . . . ?
C83 O4 C86 C85 37.7(5) . . . . ?
C84 C85 C86 O4 -19.6(5) . . . . ?
C86A O4A C83A C84A -24(3) . . . . ?
O4A C83A C84A C85A -7(4) . . . . ?
C83A C84A C85A C86A 32(4) . . . . ?
C83A O4A C86A C85A 43(3) . . . . ?
C84A C85A C86A O4A -41(3) . . . . ?
C90 O5 C87 C88 30.7(13) . . . . ?
O5 C87 C88 C89 -24.1(12) . . . . ?
C87 C88 C89 C90 6.4(12) . . . . ?
C88 C89 C90 O5 12.0(14) . . . . ?
C87 O5 C90 C89 -27.0(15) . . . . ?
C90A O5A C87A C88A 15(3) . . . . ?
O5A C87A C88A C89A 14(3) . . . . ?
C87A C88A C89A C90A -33.0(19) . . . . ?
C87A O5A C90A C89A -38(3) . . . . ?
C88A C89A C90A O5A 43(2) . . . . ?
C94 O6 C91 C92 28.9(9) . . . . ?
O6 C91 C92 C93 -35.8(8) . . . . ?
C91 C92 C93 C94 27.8(7) . . . . ?
C91 O6 C94 C93 -11.0(9) . . . . ?
C92 C93 C94 O6 -12.0(9) . . . . ?
C94A O6A C91A C92A -52.9(16) . . . . ?
O6A C91A C92A C93A 41.4(16) . . . . ?
C91A C92A C93A C94A -13(2) . . . . ?
C91A O6A C94A C93A 51(2) . . . . ?
C92A C93A C94A O6A -20(3) . . . . ?

loop_
_exptl_oxdiff_crystal_face_indexfrac_h
_exptl_oxdiff_crystal_face_indexfrac_k
_exptl_oxdiff_crystal_face_indexfrac_l
_exptl_oxdiff_crystal_face_x
_exptl_oxdiff_crystal_face_y
_exptl_oxdiff_crystal_face_z
-3.0993 0.3545 -12.9383 -0.4294 0.7892 0.4391
3.0335 0.5327 12.9573 0.4432 -0.8147 -0.3740
-10.6756 -0.0167 5.3576 -0.8232 -0.5663 0.0409
10.7243 -0.3598 -5.1806 0.8216 0.5653 -0.0740
-1.5279 11.3463 -5.3048 0.0431 0.0288 0.9987
2.2785 5.9128 11.5686 0.4764 -0.8765 0.0689
2.4659 -11.9488 2.4866 -0.0159 0.1925 -0.9812
10.6177 0.3789 -5.5222 0.8238 0.5667 -0.0089
